data_4336049
loop_
_publ_author_name
'Iacopo Ciabatti'
'Cristina Femoni'
'Maria Carmela Iapalucci'
'Andrea Ienco'
'Giuliano Longoni'
'Gabriele Manca'
'Stefano Zacchini'

_publ_section_title
;
 Intramolecular d10-d10Interactions in a Ni6C(CO)9(AuPPh3)4 Bimetallic
 Nickel-Gold Carbide Carbonyl Cluster
;
_journal_name_full 'Inorganic Chemistry'
_journal_page_first 10559
_journal_page_last 10565
_journal_paper_doi 10.1021/ic401540s
_journal_volume 52
_journal_year 2013
_chemical_formula_sum 'C86 H68 Au4 Ni6 O10 P4'
_chemical_formula_weight 2525.41
_chemical_name_systematic
; 
 ? 
;
_space_group_IT_number 14
_symmetry_cell_setting monoclinic
_symmetry_space_group_name_Hall '-P 2yn'
_symmetry_space_group_name_H-M 'P 1 21/n 1'
_atom_sites_solution_hydrogens geom
_atom_sites_solution_primary direct
_atom_sites_solution_secondary difmap
_audit_creation_method SHELXL-97
_cell_angle_alpha 90.00
_cell_angle_beta 91.8920(10)
_cell_angle_gamma 90.00
_cell_formula_units_Z 4
_cell_length_a 15.4746(9)
_cell_length_b 24.3295(14)
_cell_length_c 22.3941(13)
_cell_measurement_reflns_used 9875
_cell_measurement_temperature 293(2)
_cell_measurement_theta_max 21.451
_cell_measurement_theta_min 2.299
_cell_volume 8426.5(8)
_computing_cell_refinement 'APEX2 (Bruker AXS, 2006)'
_computing_data_collection 'APEX2 (Bruker AXS, 2006)'
_computing_data_reduction 'SAINT (Bruker AXS, 2004)'
_computing_molecular_graphics 'SCHAKAL99 (Keller, 1999)'
_computing_publication_material 'XCIF (Bruker AXS, 2001)'
_computing_structure_refinement 'SHELXL-97 (Sheldrick, 1997)'
_computing_structure_solution 'SHELXS-97 (Sheldrick, 1990)'
_diffrn_ambient_temperature 293(2)
_diffrn_measured_fraction_theta_full 1.000
_diffrn_measured_fraction_theta_max 1.000
_diffrn_measurement_device_type 'CCD area detector'
_diffrn_measurement_method 'phi and omega scans'
_diffrn_radiation_monochromator graphite
_diffrn_radiation_source 'fine-focus sealed tube'
_diffrn_radiation_type MoK\a
_diffrn_radiation_wavelength 0.71073
_diffrn_reflns_av_R_equivalents 0.0542
_diffrn_reflns_av_sigmaI/netI 0.0410
_diffrn_reflns_limit_h_max 18
_diffrn_reflns_limit_h_min -18
_diffrn_reflns_limit_k_max 28
_diffrn_reflns_limit_k_min -28
_diffrn_reflns_limit_l_max 26
_diffrn_reflns_limit_l_min -26
_diffrn_reflns_number 80483
_diffrn_reflns_theta_full 25.03
_diffrn_reflns_theta_max 25.03
_diffrn_reflns_theta_min 1.24
_exptl_absorpt_coefficient_mu 8.374
_exptl_absorpt_correction_T_max 0.4881
_exptl_absorpt_correction_T_min 0.3476
_exptl_absorpt_correction_type empirical
_exptl_crystal_colour black
_exptl_crystal_density_diffrn 1.991
_exptl_crystal_description prism
_exptl_crystal_F_000 4832
_exptl_crystal_size_max 0.16
_exptl_crystal_size_mid 0.13
_exptl_crystal_size_min 0.10
_refine_diff_density_max 1.103
_refine_diff_density_min -0.609
_refine_diff_density_rms 0.105
_refine_ls_extinction_method none
_refine_ls_goodness_of_fit_ref 1.007
_refine_ls_hydrogen_treatment constr
_refine_ls_matrix_type full
_refine_ls_number_parameters 1004
_refine_ls_number_reflns 14881
_refine_ls_number_restraints 547
_refine_ls_restrained_S_all 1.030
_refine_ls_R_factor_all 0.0652
_refine_ls_R_factor_gt 0.0340
_refine_ls_shift/su_max 0.002
_refine_ls_shift/su_mean 0.000
_refine_ls_structure_factor_coef Fsqd
_refine_ls_weighting_details 'calc w=1/[\s^2^(Fo^2^)+(0.0328P)^2^+9.7282P] where P=(Fo^2^+2Fc^2^)/3'
_refine_ls_weighting_scheme calc
_refine_ls_wR_factor_gt 0.0692
_refine_ls_wR_factor_ref 0.0804
_reflns_number_gt 10290
_reflns_number_total 14881
_reflns_threshold_expression >2sigma(I)
_cod_data_source_file ic401540s_si_002.cif
_cod_data_source_block p21n
_cod_database_code 4336049

loop_
_symmetry_equiv_pos_as_xyz
'x, y, z'
'-x+1/2, y+1/2, -z+1/2'
'-x, -y, -z'
'x-1/2, -y-1/2, z-1/2'

loop_
_atom_site_label
_atom_site_type_symbol
_atom_site_fract_x
_atom_site_fract_y
_atom_site_fract_z
_atom_site_U_iso_or_equiv
_atom_site_adp_type
_atom_site_occupancy
_atom_site_symmetry_multiplicity
_atom_site_calc_flag
_atom_site_refinement_flags
_atom_site_disorder_assembly
_atom_site_disorder_group
Au1 Au 0.33847(2) 0.166315(12) 0.139101(14) 0.06492(10) Uani 1 1 d . . .
Au2 Au 0.30839(2) 0.165229(12) 0.328026(13) 0.06010(9) Uani 1 1 d . . .
Au3 Au 0.11581(2) 0.183234(12) 0.301518(15) 0.06523(10) Uani 1 1 d . A .
Au4 Au 0.110375(19) 0.206341(12) 0.143008(13) 0.06021(9) Uani 1 1 d . A .
Ni1 Ni 0.23246(5) 0.18236(3) 0.22293(3) 0.0433(2) Uani 1 1 d . A .
Ni2 Ni 0.37860(5) 0.23218(4) 0.23994(4) 0.0505(2) Uani 1 1 d . A .
Ni3 Ni 0.23986(6) 0.26283(3) 0.31182(4) 0.0477(2) Uani 1 1 d . A .
Ni4 Ni 0.14375(5) 0.28133(3) 0.22857(4) 0.0485(2) Uani 1 1 d . . .
Ni5 Ni 0.25886(5) 0.26421(3) 0.14577(3) 0.0451(2) Uani 1 1 d . A .
Ni6 Ni 0.31805(6) 0.32454(3) 0.22472(4) 0.0525(2) Uani 1 1 d . A .
C1 C 0.2604(4) 0.2544(3) 0.2301(3) 0.0454(16) Uani 1 1 d . A .
C2 C 0.2077(5) 0.1125(3) 0.2173(3) 0.061(2) Uani 1 1 d . . .
C3 C 0.4640(6) 0.1886(4) 0.2565(4) 0.076(2) Uani 1 1 d . . .
C4 C 0.4400(5) 0.2975(3) 0.2303(3) 0.066(2) Uani 1 1 d . . .
C5 C 0.2606(5) 0.2686(3) 0.3873(4) 0.073(2) Uani 1 1 d . . .
C6 C 0.2546(5) 0.2587(3) 0.0681(3) 0.062(2) Uani 1 1 d . . .
C7 C 0.2898(5) 0.3424(3) 0.1448(3) 0.061(2) Uani 1 1 d . . .
C8 C 0.1317(5) 0.3034(3) 0.3080(3) 0.062(2) Uani 1 1 d . A .
C9 C 0.3438(16) 0.3858(9) 0.2627(9) 0.058(4) Uani 0.61(4) 1 d PU A 1
C9' C 0.313(2) 0.3914(15) 0.2525(15) 0.062(5) Uani 0.39(4) 1 d PU A 2
C10 C 0.042(4) 0.3006(18) 0.200(3) 0.062(6) Uani 0.45(5) 1 d PU B 1
C10' C 0.055(3) 0.3178(14) 0.195(2) 0.059(6) Uani 0.55(5) 1 d PU B 2
O2 O 0.1916(4) 0.0663(2) 0.2153(3) 0.0937(18) Uani 1 1 d U B .
O3 O 0.5245(4) 0.1619(3) 0.2699(3) 0.119(2) Uani 1 1 d U . .
O4 O 0.5093(4) 0.3169(3) 0.2279(3) 0.100(2) Uani 1 1 d U B .
O5 O 0.2704(5) 0.2745(3) 0.4385(3) 0.121(2) Uani 1 1 d U B .
O6 O 0.2537(4) 0.2590(3) 0.0170(2) 0.0891(18) Uani 1 1 d U B .
O7 O 0.2833(4) 0.3792(2) 0.1116(2) 0.0841(17) Uani 1 1 d U B .
O8 O 0.0859(4) 0.3269(2) 0.3397(3) 0.0870(18) Uani 1 1 d U . .
O9 O 0.3612(16) 0.4260(7) 0.2867(7) 0.099(5) Uani 0.61(4) 1 d PU A 1
O9' O 0.318(2) 0.4337(10) 0.2736(12) 0.094(7) Uani 0.39(4) 1 d PU A 2
O10 O -0.0238(17) 0.3230(12) 0.1914(14) 0.093(6) Uani 0.45(5) 1 d PU B 1
O10' O -0.0019(15) 0.3373(9) 0.1702(12) 0.089(6) Uani 0.55(5) 1 d PU B 2
P1 P 0.39695(14) 0.10104(8) 0.07886(9) 0.0659(6) Uani 1 1 d . . .
P2 P 0.36258(14) 0.09634(8) 0.38793(9) 0.0605(5) Uani 1 1 d . . .
P3 P 0.00051(13) 0.14911(8) 0.35068(9) 0.0620(5) Uani 1 1 d . . .
P4 P 0.00573(13) 0.16876(8) 0.08079(9) 0.0598(5) Uani 1 1 d . . .
C21 C 0.3409(6) 0.0355(3) 0.0844(3) 0.0677(19) Uani 1 1 d U . .
C22 C 0.2522(6) 0.0357(4) 0.0832(4) 0.084(2) Uani 1 1 d U . .
H22 H 0.2230 0.0691 0.0813 0.100 Uiso 1 1 calc R . .
C23 C 0.2051(7) -0.0124(4) 0.0849(4) 0.100(3) Uani 1 1 d U . .
H23 H 0.1450 -0.0115 0.0833 0.120 Uiso 1 1 calc R . .
C24 C 0.2477(8) -0.0613(4) 0.0887(4) 0.101(3) Uani 1 1 d U . .
H24 H 0.2163 -0.0938 0.0904 0.122 Uiso 1 1 calc R . .
C25 C 0.3335(7) -0.0631(4) 0.0903(4) 0.094(2) Uani 1 1 d U . .
H25 H 0.3615 -0.0969 0.0926 0.113 Uiso 1 1 calc R . .
C26 C 0.3827(6) -0.0142(3) 0.0883(4) 0.084(2) Uani 1 1 d U . .
H26 H 0.4428 -0.0158 0.0897 0.101 Uiso 1 1 calc R . .
C27 C 0.5088(5) 0.0857(3) 0.0979(4) 0.073(2) Uani 1 1 d U . .
C28 C 0.5326(6) 0.0762(4) 0.1581(4) 0.095(2) Uani 1 1 d U . .
H28 H 0.4904 0.0771 0.1868 0.114 Uiso 1 1 calc R . .
C29 C 0.6164(7) 0.0656(4) 0.1754(5) 0.109(3) Uani 1 1 d U . .
H29 H 0.6307 0.0592 0.2155 0.130 Uiso 1 1 calc R . .
C30 C 0.6803(7) 0.0643(4) 0.1334(5) 0.102(3) Uani 1 1 d U . .
H30 H 0.7375 0.0574 0.1450 0.122 Uiso 1 1 calc R . .
C31 C 0.6581(6) 0.0733(4) 0.0752(5) 0.093(2) Uani 1 1 d U . .
H31 H 0.7009 0.0723 0.0470 0.112 Uiso 1 1 calc R . .
C32 C 0.5742(6) 0.0839(3) 0.0565(4) 0.081(2) Uani 1 1 d U . .
H32 H 0.5610 0.0898 0.0162 0.097 Uiso 1 1 calc R . .
C33 C 0.3943(5) 0.1142(3) -0.0008(3) 0.0664(19) Uani 1 1 d U . .
C34 C 0.3992(5) 0.1677(3) -0.0210(4) 0.080(2) Uani 1 1 d U . .
H34 H 0.4030 0.1965 0.0062 0.096 Uiso 1 1 calc R . .
C35 C 0.3985(6) 0.1784(4) -0.0823(4) 0.092(2) Uani 1 1 d U . .
H35 H 0.4013 0.2146 -0.0952 0.110 Uiso 1 1 calc R . .
C36 C 0.3939(6) 0.1380(4) -0.1233(4) 0.093(2) Uani 1 1 d U . .
H36 H 0.3941 0.1455 -0.1640 0.111 Uiso 1 1 calc R . .
C37 C 0.3889(6) 0.0855(4) -0.1025(4) 0.098(2) Uani 1 1 d U . .
H37 H 0.3860 0.0568 -0.1298 0.118 Uiso 1 1 calc R . .
C38 C 0.3879(6) 0.0737(3) -0.0427(4) 0.085(2) Uani 1 1 d U . .
H38 H 0.3828 0.0373 -0.0304 0.102 Uiso 1 1 calc R . .
C39 C 0.4032(6) 0.0410(4) 0.3439(4) 0.084(2) Uani 1 1 d U . .
C40 C 0.3533(8) 0.0163(4) 0.3025(5) 0.116(3) Uani 1 1 d U . .
H40 H 0.2959 0.0274 0.2984 0.140 Uiso 1 1 calc R . .
C41 C 0.3819(9) -0.0258(5) 0.2643(5) 0.133(3) Uani 1 1 d U . .
H41 H 0.3444 -0.0426 0.2366 0.159 Uiso 1 1 calc R . .
C42 C 0.4631(10) -0.0399(5) 0.2695(6) 0.138(3) Uani 1 1 d U . .
H42 H 0.4833 -0.0670 0.2441 0.165 Uiso 1 1 calc R . .
C43 C 0.5187(9) -0.0177(5) 0.3094(6) 0.141(3) Uani 1 1 d U . .
H43 H 0.5759 -0.0295 0.3117 0.170 Uiso 1 1 calc R . .
C44 C 0.4895(8) 0.0248(4) 0.3487(5) 0.120(3) Uani 1 1 d U . .
H44 H 0.5273 0.0410 0.3767 0.144 Uiso 1 1 calc R . .
C45 C 0.4493(5) 0.1150(3) 0.4403(4) 0.075(2) Uani 1 1 d U . .
C46 C 0.5003(6) 0.1605(3) 0.4303(4) 0.079(2) Uani 1 1 d U . .
H46 H 0.4879 0.1823 0.3971 0.094 Uiso 1 1 calc R . .
C47 C 0.5686(6) 0.1745(4) 0.4678(4) 0.094(2) Uani 1 1 d U . .
H47 H 0.6030 0.2047 0.4594 0.113 Uiso 1 1 calc R . .
C48 C 0.5851(7) 0.1435(4) 0.5175(5) 0.105(3) Uani 1 1 d U . .
H48 H 0.6324 0.1522 0.5425 0.127 Uiso 1 1 calc R . .
C49 C 0.5341(7) 0.1000(4) 0.5315(5) 0.112(3) Uani 1 1 d U . .
H49 H 0.5444 0.0807 0.5668 0.135 Uiso 1 1 calc R . .
C50 C 0.4664(6) 0.0849(4) 0.4925(4) 0.099(3) Uani 1 1 d U . .
H50 H 0.4324 0.0546 0.5012 0.118 Uiso 1 1 calc R . .
C51 C 0.2845(5) 0.0653(3) 0.4366(3) 0.072(2) Uani 1 1 d U . .
C52 C 0.2310(6) 0.0998(3) 0.4681(4) 0.079(2) Uani 1 1 d U . .
H52 H 0.2348 0.1375 0.4621 0.094 Uiso 1 1 calc R . .
C53 C 0.1736(7) 0.0804(4) 0.5073(4) 0.103(3) Uani 1 1 d U . .
H53 H 0.1389 0.1044 0.5282 0.124 Uiso 1 1 calc R . .
C54 C 0.1675(8) 0.0251(4) 0.5157(5) 0.119(3) Uani 1 1 d U . .
H54 H 0.1284 0.0114 0.5427 0.143 Uiso 1 1 calc R . .
C55 C 0.2183(7) -0.0105(4) 0.4850(4) 0.112(3) Uani 1 1 d U . .
H55 H 0.2135 -0.0482 0.4912 0.134 Uiso 1 1 calc R . .
C56 C 0.2763(6) 0.0093(4) 0.4450(4) 0.092(2) Uani 1 1 d U . .
H56 H 0.3100 -0.0149 0.4237 0.110 Uiso 1 1 calc R . .
C57 C 0.0019(5) 0.1623(3) 0.4305(3) 0.0684(19) Uani 1 1 d U B .
C58 C 0.0418(5) 0.2094(4) 0.4516(4) 0.079(2) Uani 1 1 d U . .
H58 H 0.0699 0.2323 0.4253 0.095 Uiso 1 1 calc R B .
C59 C 0.0404(6) 0.2230(4) 0.5119(4) 0.096(3) Uani 1 1 d U B .
H59 H 0.0674 0.2549 0.5260 0.115 Uiso 1 1 calc R . .
C60 C -0.0011(7) 0.1890(5) 0.5504(5) 0.107(3) Uani 1 1 d U . .
H60 H -0.0026 0.1980 0.5907 0.128 Uiso 1 1 calc R B .
C61 C -0.0399(7) 0.1423(5) 0.5301(4) 0.107(3) Uani 1 1 d U B .
H61 H -0.0679 0.1196 0.5567 0.128 Uiso 1 1 calc R . .
C62 C -0.0383(6) 0.1282(4) 0.4707(4) 0.092(2) Uani 1 1 d U . .
H62 H -0.0642 0.0958 0.4575 0.110 Uiso 1 1 calc R B .
C63 C -0.1029(5) 0.1764(4) 0.3251(4) 0.085(2) Uani 1 1 d U B .
C64 C -0.1761(6) 0.1770(5) 0.3575(4) 0.107(3) Uani 1 1 d U . .
H64 H -0.1732 0.1626 0.3960 0.129 Uiso 1 1 calc R B .
C65 C -0.2537(7) 0.1978(6) 0.3364(6) 0.134(3) Uani 1 1 d U B .
H65 H -0.3029 0.1959 0.3590 0.161 Uiso 1 1 calc R . .
C66 C -0.2562(8) 0.2216(6) 0.2809(6) 0.152(3) Uani 1 1 d U . .
H66 H -0.3085 0.2354 0.2656 0.182 Uiso 1 1 calc R B .
C67 C -0.1837(7) 0.2257(6) 0.2467(5) 0.146(3) Uani 1 1 d U B .
H67 H -0.1861 0.2429 0.2096 0.175 Uiso 1 1 calc R . .
C68 C -0.1055(7) 0.2027(5) 0.2703(5) 0.117(3) Uani 1 1 d U . .
H68 H -0.0555 0.2054 0.2486 0.140 Uiso 1 1 calc R B .
C69 C -0.0078(8) 0.0752(4) 0.3448(4) 0.096(3) Uani 1 1 d U B .
C70 C 0.0671(9) 0.0444(4) 0.3500(4) 0.116(3) Uani 1 1 d U . .
H70 H 0.1198 0.0623 0.3559 0.140 Uiso 1 1 calc R B .
C71 C 0.0656(10) -0.0128(5) 0.3467(5) 0.138(3) Uani 1 1 d U B .
H71 H 0.1163 -0.0329 0.3523 0.165 Uiso 1 1 calc R . .
C72 C -0.0085(10) -0.0381(5) 0.3356(5) 0.137(4) Uani 1 1 d U . .
H72 H -0.0088 -0.0762 0.3325 0.164 Uiso 1 1 calc R B .
C73 C -0.0818(10) -0.0114(5) 0.3288(6) 0.143(4) Uani 1 1 d U B .
H73 H -0.1326 -0.0311 0.3218 0.172 Uiso 1 1 calc R . .
C74 C -0.0855(8) 0.0475(4) 0.3320(5) 0.124(3) Uani 1 1 d U . .
H74 H -0.1372 0.0664 0.3257 0.149 Uiso 1 1 calc R B .
C75 C -0.0215(5) 0.0975(3) 0.0973(3) 0.0671(19) Uani 1 1 d U B .
C76 C -0.0077(6) 0.0780(3) 0.1541(4) 0.081(2) Uani 1 1 d U . .
H76 H 0.0155 0.1015 0.1832 0.097 Uiso 1 1 calc R B .
C77 C -0.0271(7) 0.0247(4) 0.1695(4) 0.100(3) Uani 1 1 d U B .
H77 H -0.0180 0.0125 0.2086 0.120 Uiso 1 1 calc R . .
C78 C -0.0597(7) -0.0097(4) 0.1270(5) 0.102(3) Uani 1 1 d U . .
H78 H -0.0714 -0.0461 0.1368 0.123 Uiso 1 1 calc R B .
C79 C -0.0755(7) 0.0081(4) 0.0703(4) 0.103(3) Uani 1 1 d U B .
H79 H -0.0996 -0.0154 0.0416 0.123 Uiso 1 1 calc R . .
C80 C -0.0554(6) 0.0621(4) 0.0555(4) 0.090(2) Uani 1 1 d U . .
H80 H -0.0652 0.0742 0.0165 0.108 Uiso 1 1 calc R B .
C81 C -0.0957(5) 0.2061(3) 0.0813(3) 0.0676(19) Uani 1 1 d U B .
C82 C -0.1746(6) 0.1819(4) 0.0907(4) 0.086(2) Uani 1 1 d U . .
H82 H -0.1778 0.1442 0.0967 0.103 Uiso 1 1 calc R B .
C83 C -0.2500(6) 0.2138(4) 0.0912(4) 0.100(3) Uani 1 1 d U B .
H83 H -0.3031 0.1973 0.0977 0.120 Uiso 1 1 calc R . .
C84 C -0.2448(7) 0.2682(4) 0.0822(4) 0.100(3) Uani 1 1 d U . .
H84 H -0.2948 0.2894 0.0827 0.119 Uiso 1 1 calc R B .
C85 C -0.1685(6) 0.2926(4) 0.0723(4) 0.089(2) Uani 1 1 d U B .
H85 H -0.1662 0.3303 0.0652 0.107 Uiso 1 1 calc R . .
C86 C -0.0940(6) 0.2620(3) 0.0729(4) 0.078(2) Uani 1 1 d U . .
H86 H -0.0414 0.2794 0.0675 0.093 Uiso 1 1 calc R B .
C87 C 0.0343(5) 0.1683(3) 0.0019(3) 0.0661(19) Uani 1 1 d U B .
C88 C -0.0267(6) 0.1787(4) -0.0427(4) 0.082(2) Uani 1 1 d U . .
H88 H -0.0840 0.1851 -0.0334 0.099 Uiso 1 1 calc R B .
C89 C -0.0024(7) 0.1794(4) -0.1014(4) 0.097(3) Uani 1 1 d U B .
H89 H -0.0437 0.1867 -0.1314 0.116 Uiso 1 1 calc R . .
C90 C 0.0798(7) 0.1696(4) -0.1160(4) 0.096(3) Uani 1 1 d U . .
H90 H 0.0946 0.1700 -0.1559 0.115 Uiso 1 1 calc R B .
C91 C 0.1422(6) 0.1589(4) -0.0724(4) 0.088(2) Uani 1 1 d U B .
H91 H 0.1992 0.1523 -0.0822 0.106 Uiso 1 1 calc R . .
C92 C 0.1177(6) 0.1584(3) -0.0134(4) 0.078(2) Uani 1 1 d U . .
H92 H 0.1591 0.1512 0.0166 0.094 Uiso 1 1 calc R B .
O100 O 0.722(2) 0.9581(13) 0.3039(17) 0.570(19) Uiso 1 1 d D . .
C101 C 0.721(2) 0.9016(17) 0.3260(9) 0.425(13) Uiso 1 1 d DU . .
H10A H 0.6619 0.8894 0.3284 0.509 Uiso 1 1 calc RD . .
H10B H 0.7473 0.9007 0.3660 0.509 Uiso 1 1 calc RD . .
C102 C 0.770(2) 0.8618(10) 0.2863(18) 0.435(12) Uiso 1 1 d DU . .
H10C H 0.7345 0.8302 0.2759 0.522 Uiso 1 1 calc R . .
H10D H 0.8229 0.8492 0.3064 0.522 Uiso 1 1 calc R . .
C103 C 0.790(2) 0.8955(17) 0.2305(12) 0.434(12) Uiso 1 1 d DU . .
H10E H 0.8515 0.9034 0.2285 0.521 Uiso 1 1 calc R . .
H10F H 0.7708 0.8768 0.1942 0.521 Uiso 1 1 calc R . .
C104 C 0.738(2) 0.9478(13) 0.2409(14) 0.425(13) Uiso 1 1 d DU . .
H10G H 0.7684 0.9789 0.2248 0.510 Uiso 1 1 calc RD . .
H10H H 0.6826 0.9449 0.2193 0.510 Uiso 1 1 calc RD . .

loop_
_atom_site_aniso_label
_atom_site_aniso_U_11
_atom_site_aniso_U_22
_atom_site_aniso_U_33
_atom_site_aniso_U_23
_atom_site_aniso_U_13
_atom_site_aniso_U_12
Au1 0.0778(2) 0.05038(17) 0.0682(2) -0.01155(15) 0.02596(16) 0.00409(15)
Au2 0.0705(2) 0.05529(18) 0.05402(18) 0.00793(14) -0.00541(14) 0.00397(15)
Au3 0.0657(2) 0.05449(18) 0.0772(2) 0.00116(15) 0.02840(16) -0.00689(15)
Au4 0.06431(19) 0.05776(18) 0.05765(18) -0.00548(14) -0.01157(14) -0.00972(15)
Ni1 0.0500(5) 0.0401(5) 0.0399(5) -0.0020(4) 0.0043(4) -0.0026(4)
Ni2 0.0486(5) 0.0533(5) 0.0496(5) -0.0018(4) 0.0023(4) -0.0034(4)
Ni3 0.0575(5) 0.0462(5) 0.0394(5) -0.0036(4) 0.0029(4) -0.0031(4)
Ni4 0.0520(5) 0.0466(5) 0.0469(5) -0.0056(4) 0.0022(4) 0.0025(4)
Ni5 0.0531(5) 0.0426(5) 0.0399(5) -0.0019(4) 0.0050(4) -0.0021(4)
Ni6 0.0660(6) 0.0430(5) 0.0486(5) -0.0043(4) 0.0070(4) -0.0101(4)
C1 0.052(4) 0.048(4) 0.036(4) -0.004(3) 0.003(3) -0.007(3)
C2 0.082(6) 0.050(5) 0.050(4) 0.000(4) 0.003(4) -0.012(4)
C3 0.069(6) 0.081(6) 0.076(6) -0.008(5) 0.004(5) 0.007(5)
C4 0.064(5) 0.072(5) 0.061(5) 0.002(4) 0.000(4) -0.016(4)
C5 0.077(6) 0.086(6) 0.057(5) -0.004(4) 0.002(4) -0.019(5)
C6 0.067(5) 0.067(5) 0.051(5) -0.003(4) 0.003(4) 0.005(4)
C7 0.073(5) 0.058(5) 0.053(5) 0.002(4) 0.012(4) -0.010(4)
C8 0.069(5) 0.057(5) 0.060(5) -0.015(4) 0.009(4) -0.004(4)
C9 0.061(8) 0.058(6) 0.055(7) -0.008(5) 0.001(6) -0.005(7)
C9' 0.065(10) 0.061(7) 0.061(8) -0.006(7) 0.004(8) 0.000(8)
C10 0.066(16) 0.026(19) 0.093(11) -0.008(18) -0.007(11) -0.014(15)
C10' 0.063(15) 0.021(17) 0.091(11) -0.009(15) -0.006(10) -0.012(13)
O2 0.132(5) 0.055(3) 0.095(4) -0.008(3) 0.011(4) -0.020(3)
O3 0.092(5) 0.141(6) 0.123(5) 0.008(4) -0.002(4) 0.044(4)
O4 0.073(4) 0.102(4) 0.124(5) 0.013(4) -0.003(4) -0.029(3)
O5 0.139(5) 0.158(6) 0.063(4) -0.014(4) -0.011(4) -0.012(5)
O6 0.108(4) 0.109(4) 0.050(3) -0.004(3) 0.002(3) 0.009(3)
O7 0.120(4) 0.061(3) 0.072(4) 0.017(3) 0.001(3) -0.017(3)
O8 0.088(4) 0.099(4) 0.075(4) -0.027(3) 0.019(3) 0.021(3)
O9 0.112(9) 0.087(7) 0.099(7) -0.037(6) -0.005(7) -0.018(7)
O9' 0.104(11) 0.077(9) 0.100(9) -0.023(7) 0.002(8) -0.001(8)
O10 0.080(9) 0.099(9) 0.100(10) 0.003(7) -0.010(7) 0.015(7)
O10' 0.081(8) 0.089(8) 0.094(9) 0.000(7) -0.019(7) 0.026(6)
P1 0.0806(15) 0.0512(12) 0.0674(13) -0.0101(10) 0.0242(11) 0.0062(10)
P2 0.0736(14) 0.0505(11) 0.0570(12) 0.0072(9) -0.0024(10) 0.0071(10)
P3 0.0663(13) 0.0556(12) 0.0653(13) 0.0003(10) 0.0218(10) -0.0088(10)
P4 0.0671(13) 0.0566(12) 0.0549(12) -0.0031(9) -0.0099(10) -0.0136(10)
C21 0.094(5) 0.053(4) 0.057(4) -0.003(3) 0.021(4) 0.005(4)
C22 0.109(6) 0.070(5) 0.073(5) -0.007(4) 0.017(5) -0.009(5)
C23 0.122(6) 0.088(5) 0.091(5) -0.011(5) 0.020(5) -0.026(5)
C24 0.145(7) 0.074(5) 0.086(5) -0.002(5) 0.028(6) -0.024(6)
C25 0.145(7) 0.059(4) 0.080(5) 0.003(4) 0.017(5) 0.003(5)
C26 0.120(6) 0.059(4) 0.075(5) 0.005(4) 0.024(4) 0.009(4)
C27 0.083(5) 0.061(4) 0.077(5) -0.020(4) 0.016(4) 0.006(4)
C28 0.099(5) 0.097(5) 0.090(5) -0.014(5) 0.015(5) 0.017(5)
C29 0.104(6) 0.116(6) 0.106(6) -0.005(5) 0.003(5) 0.016(5)
C30 0.086(5) 0.098(5) 0.121(6) -0.008(6) 0.008(5) 0.009(5)
C31 0.084(5) 0.092(5) 0.105(6) -0.014(5) 0.022(5) 0.000(5)
C32 0.080(5) 0.075(5) 0.088(5) -0.018(4) 0.020(4) -0.002(4)
C33 0.080(4) 0.050(4) 0.071(4) -0.006(3) 0.027(4) 0.012(4)
C34 0.096(5) 0.059(4) 0.087(5) 0.003(4) 0.031(4) -0.009(4)
C35 0.108(5) 0.071(5) 0.098(6) 0.018(4) 0.025(5) -0.011(5)
C36 0.107(5) 0.087(5) 0.086(5) 0.012(5) 0.025(5) -0.004(5)
C37 0.126(6) 0.091(5) 0.079(5) -0.009(5) 0.021(5) 0.007(5)
C38 0.116(5) 0.064(5) 0.076(5) -0.004(4) 0.022(5) 0.016(4)
C39 0.101(6) 0.072(5) 0.080(5) 0.003(4) 0.020(5) 0.006(5)
C40 0.147(7) 0.099(6) 0.104(6) -0.020(5) 0.012(6) 0.015(6)
C41 0.167(8) 0.115(7) 0.117(6) -0.026(5) 0.022(7) 0.008(7)
C42 0.170(9) 0.112(7) 0.133(7) -0.027(6) 0.038(7) 0.021(7)
C43 0.148(8) 0.121(7) 0.157(8) -0.018(6) 0.035(6) 0.033(6)
C44 0.130(7) 0.101(6) 0.131(7) -0.018(5) 0.023(6) 0.020(6)
C45 0.081(5) 0.064(4) 0.079(5) 0.016(4) -0.018(4) 0.003(4)
C46 0.089(5) 0.075(5) 0.071(5) 0.005(4) -0.017(4) -0.009(4)
C47 0.097(6) 0.093(5) 0.091(5) 0.004(5) -0.020(5) -0.016(5)
C48 0.097(6) 0.110(6) 0.107(6) 0.010(5) -0.039(5) -0.002(5)
C49 0.113(6) 0.108(6) 0.112(6) 0.026(5) -0.043(5) 0.008(5)
C50 0.101(6) 0.090(5) 0.102(6) 0.026(5) -0.036(5) -0.001(5)
C51 0.096(5) 0.056(4) 0.063(4) 0.000(4) 0.003(4) -0.004(4)
C52 0.099(5) 0.063(4) 0.075(5) -0.007(4) 0.010(4) -0.008(4)
C53 0.128(6) 0.087(5) 0.097(6) -0.012(5) 0.037(5) -0.011(5)
C54 0.156(7) 0.096(6) 0.110(6) -0.003(5) 0.060(5) -0.019(6)
C55 0.155(7) 0.074(5) 0.110(6) 0.002(5) 0.049(5) -0.022(5)
C56 0.127(6) 0.068(5) 0.082(5) 0.002(4) 0.032(5) -0.007(5)
C57 0.072(5) 0.072(5) 0.063(4) 0.006(4) 0.017(4) -0.003(4)
C58 0.078(5) 0.081(5) 0.077(5) -0.002(4) -0.001(4) 0.006(4)
C59 0.097(6) 0.105(6) 0.085(5) -0.016(5) -0.009(5) 0.013(5)
C60 0.113(6) 0.132(7) 0.074(5) -0.008(5) 0.009(5) 0.022(6)
C61 0.109(6) 0.135(7) 0.079(5) 0.014(5) 0.030(5) 0.007(5)
C62 0.099(5) 0.104(6) 0.074(5) 0.011(5) 0.031(4) -0.008(5)
C63 0.064(5) 0.127(6) 0.064(5) -0.001(5) 0.011(4) -0.008(4)
C64 0.071(5) 0.163(7) 0.088(5) 0.011(5) 0.012(5) 0.000(5)
C65 0.076(5) 0.207(8) 0.121(7) 0.012(7) 0.016(6) 0.012(6)
C66 0.086(6) 0.232(9) 0.136(7) 0.017(7) 0.000(6) 0.027(7)
C67 0.103(6) 0.223(8) 0.111(7) 0.023(6) -0.002(6) 0.031(7)
C68 0.084(5) 0.176(7) 0.089(6) 0.006(6) -0.001(5) 0.018(6)
C69 0.150(7) 0.058(5) 0.084(5) -0.008(4) 0.044(5) -0.018(5)
C70 0.183(8) 0.067(5) 0.100(6) -0.006(5) 0.013(6) 0.002(6)
C71 0.213(9) 0.083(6) 0.116(6) -0.002(6) 0.008(7) 0.009(6)
C72 0.218(10) 0.076(6) 0.118(6) 0.002(6) 0.034(8) -0.024(6)
C73 0.201(9) 0.092(6) 0.139(6) -0.006(6) 0.051(7) -0.046(6)
C74 0.173(8) 0.075(5) 0.128(6) -0.012(5) 0.056(6) -0.044(6)
C75 0.085(5) 0.060(4) 0.056(4) -0.005(3) -0.008(4) -0.010(4)
C76 0.111(5) 0.063(4) 0.068(4) 0.004(4) 0.001(4) -0.019(4)
C77 0.139(6) 0.078(5) 0.083(5) 0.012(4) 0.008(5) -0.019(5)
C78 0.143(6) 0.067(5) 0.097(6) 0.002(5) 0.012(5) -0.019(5)
C79 0.142(6) 0.078(5) 0.089(5) -0.016(5) 0.002(5) -0.035(5)
C80 0.126(6) 0.078(5) 0.066(5) -0.013(4) -0.005(4) -0.028(5)
C81 0.072(4) 0.063(4) 0.067(4) -0.006(4) -0.012(4) -0.007(4)
C82 0.079(5) 0.077(5) 0.102(5) 0.003(4) -0.010(5) -0.001(4)
C83 0.079(5) 0.099(6) 0.122(6) 0.006(5) -0.011(5) 0.000(5)
C84 0.088(5) 0.094(6) 0.115(6) -0.009(5) -0.025(5) 0.013(5)
C85 0.091(5) 0.078(5) 0.095(5) 0.000(4) -0.027(5) 0.005(5)
C86 0.082(5) 0.074(5) 0.077(5) -0.003(4) -0.013(4) -0.002(4)
C87 0.077(5) 0.070(4) 0.051(4) -0.002(3) -0.003(4) -0.015(4)
C88 0.093(5) 0.096(5) 0.057(4) 0.003(4) -0.004(4) -0.006(4)
C89 0.114(6) 0.115(6) 0.060(5) 0.000(4) -0.011(5) 0.002(5)
C90 0.113(6) 0.112(6) 0.063(5) -0.007(5) 0.008(5) -0.014(5)
C91 0.084(5) 0.106(5) 0.075(5) -0.015(5) 0.013(4) -0.011(5)
C92 0.078(5) 0.088(5) 0.068(4) -0.006(4) 0.001(4) -0.012(4)

loop_
_atom_type_symbol
_atom_type_description
_atom_type_scat_dispersion_real
_atom_type_scat_dispersion_imag
_atom_type_scat_source
C C 0.0033 0.0016 'International Tables Vol C Tables 4.2.6.8 and 6.1.1.4'
H H 0.0000 0.0000 'International Tables Vol C Tables 4.2.6.8 and 6.1.1.4'
O O 0.0106 0.0060 'International Tables Vol C Tables 4.2.6.8 and 6.1.1.4'
P P 0.1023 0.0942 'International Tables Vol C Tables 4.2.6.8 and 6.1.1.4'
Ni Ni 0.3393 1.1124 'International Tables Vol C Tables 4.2.6.8 and 6.1.1.4'
Au Au -2.0133 8.8022 'International Tables Vol C Tables 4.2.6.8 and 6.1.1.4'

loop_
_geom_angle_atom_site_label_1
_geom_angle_atom_site_label_2
_geom_angle_atom_site_label_3
_geom_angle
P1 Au1 Ni1 144.30(6)
P1 Au1 Ni5 146.95(6)
Ni1 Au1 Ni5 61.24(3)
P1 Au1 Ni2 141.70(6)
Ni1 Au1 Ni2 57.09(3)
Ni5 Au1 Ni2 62.70(3)
P2 Au2 Ni3 152.05(5)
P2 Au2 Ni1 141.74(5)
Ni3 Au2 Ni1 64.25(2)
P2 Au2 Ni2 134.00(6)
Ni3 Au2 Ni2 62.66(3)
Ni1 Au2 Ni2 56.65(2)
P2 Au2 Au3 123.77(5)
Ni3 Au2 Au3 56.97(2)
Ni1 Au2 Au3 53.005(19)
Ni2 Au2 Au3 100.27(2)
P3 Au3 Ni1 155.16(6)
P3 Au3 Ni3 140.83(6)
Ni1 Au3 Ni3 63.57(3)
P3 Au3 Ni4 134.14(6)
Ni1 Au3 Ni4 60.26(2)
Ni3 Au3 Ni4 49.75(2)
P3 Au3 Au2 128.88(6)
Ni1 Au3 Au2 55.02(2)
Ni3 Au3 Au2 53.56(2)
Ni4 Au3 Au2 93.684(19)
P4 Au4 Ni1 143.54(5)
P4 Au4 Ni4 145.18(6)
Ni1 Au4 Ni4 63.07(3)
P4 Au4 Ni5 143.87(6)
Ni1 Au4 Ni5 60.42(2)
Ni4 Au4 Ni5 58.96(3)
C2 Ni1 C1 178.5(3)
C2 Ni1 Au3 84.3(2)
C1 Ni1 Au3 95.90(19)
C2 Ni1 Au1 86.7(2)
C1 Ni1 Au1 93.17(19)
Au3 Ni1 Au1 170.62(4)
C2 Ni1 Ni2 131.0(3)
C1 Ni1 Ni2 47.7(2)
Au3 Ni1 Ni2 121.87(4)
Au1 Ni1 Ni2 66.49(3)
C2 Ni1 Au4 90.9(2)
C1 Ni1 Au4 90.5(2)
Au3 Ni1 Au4 87.65(3)
Au1 Ni1 Au4 89.89(3)
Ni2 Ni1 Au4 127.10(4)
C2 Ni1 Au2 90.1(2)
C1 Ni1 Au2 88.62(19)
Au3 Ni1 Au2 71.97(2)
Au1 Ni1 Au2 110.71(3)
Ni2 Ni1 Au2 65.11(3)
Au4 Ni1 Au2 159.40(4)
C2 Ni1 Ni5 135.7(2)
C1 Ni1 Ni5 45.25(19)
Au3 Ni1 Ni5 124.27(4)
Au1 Ni1 Ni5 61.68(3)
Ni2 Ni1 Ni5 66.08(3)
Au4 Ni1 Ni5 61.07(3)
Au2 Ni1 Ni5 128.51(4)
C2 Ni1 Ni4 137.7(3)
C1 Ni1 Ni4 43.4(2)
Au3 Ni1 Ni4 66.48(3)
Au1 Ni1 Ni4 119.65(3)
Ni2 Ni1 Ni4 91.04(4)
Au4 Ni1 Ni4 59.50(2)
Au2 Ni1 Ni4 107.68(3)
Ni5 Ni1 Ni4 58.02(3)
C2 Ni1 Ni3 137.6(2)
C1 Ni1 Ni3 41.78(19)
Au3 Ni1 Ni3 61.16(3)
Au1 Ni1 Ni3 128.08(4)
Ni2 Ni1 Ni3 63.30(3)
Au4 Ni1 Ni3 110.00(3)
Au2 Ni1 Ni3 57.73(2)
Ni5 Ni1 Ni3 86.28(3)
Ni4 Ni1 Ni3 50.81(3)
C3 Ni2 C4 99.1(4)
C3 Ni2 C1 157.1(3)
C4 Ni2 C1 103.6(3)
C3 Ni2 Ni6 151.5(3)
C4 Ni2 Ni6 53.0(3)
C1 Ni2 Ni6 50.66(18)
C3 Ni2 Ni1 113.8(3)
C4 Ni2 Ni1 145.9(2)
C1 Ni2 Ni1 44.47(18)
Ni6 Ni2 Ni1 94.64(4)
C3 Ni2 Au2 78.7(3)
C4 Ni2 Au2 141.8(2)
C1 Ni2 Au2 81.61(18)
Ni6 Ni2 Au2 118.32(4)
Ni1 Ni2 Au2 58.23(3)
C3 Ni2 Au1 88.3(3)
C4 Ni2 Au1 119.3(2)
C1 Ni2 Au1 83.32(18)
Ni6 Ni2 Au1 109.63(4)
Ni1 Ni2 Au1 56.42(2)
Au2 Ni2 Au1 98.79(3)
C3 Ni2 Ni3 129.1(3)
C4 Ni2 Ni3 103.9(2)
C1 Ni2 Ni3 41.39(18)
Ni6 Ni2 Ni3 62.85(3)
Ni1 Ni2 Ni3 61.96(3)
Au2 Ni2 Ni3 55.48(2)
Au1 Ni2 Ni3 117.04(3)
C3 Ni2 Ni5 142.8(3)
C4 Ni2 Ni5 90.1(2)
C1 Ni2 Ni5 41.11(18)
Ni6 Ni2 Ni5 54.19(3)
Ni1 Ni2 Ni5 58.53(3)
Au2 Ni2 Ni5 114.77(3)
Au1 Ni2 Ni5 56.37(2)
Ni3 Ni2 Ni5 82.11(3)
C5 Ni3 C1 159.4(3)
C5 Ni3 C8 97.8(4)
C1 Ni3 C8 100.7(3)
C5 Ni3 Ni4 147.7(3)
C1 Ni3 Ni4 51.8(2)
C8 Ni3 Ni4 49.9(2)
C5 Ni3 Au2 82.9(3)
C1 Ni3 Au2 87.4(2)
C8 Ni3 Au2 144.1(2)
Ni4 Ni3 Au2 121.15(4)
C5 Ni3 Au3 104.4(3)
C1 Ni3 Au3 88.93(19)
C8 Ni3 Au3 75.8(2)
Ni4 Ni3 Au3 69.51(3)
Au2 Ni3 Au3 69.47(2)
C5 Ni3 Ni6 125.3(3)
C1 Ni3 Ni6 44.09(19)
C8 Ni3 Ni6 95.1(2)
Ni4 Ni3 Ni6 67.89(3)
Au2 Ni3 Ni6 113.85(4)
Au3 Ni3 Ni6 130.29(4)
C5 Ni3 Ni1 139.6(3)
C1 Ni3 Ni1 39.93(19)
C8 Ni3 Ni1 108.0(2)
Ni4 Ni3 Ni1 64.27(3)
Au2 Ni3 Ni1 58.01(2)
Au3 Ni3 Ni1 55.27(2)
Ni6 Ni3 Ni1 83.49(3)
C5 Ni3 Ni2 117.5(3)
C1 Ni3 Ni2 42.3(2)
C8 Ni3 Ni2 141.1(2)
Ni4 Ni3 Ni2 94.03(4)
Au2 Ni3 Ni2 61.86(3)
Au3 Ni3 Ni2 108.05(3)
Ni6 Ni3 Ni2 52.00(3)
Ni1 Ni3 Ni2 54.74(3)
C10 Ni4 C10' 15.6(14)
C10 Ni4 C8 99(2)
C10' Ni4 C8 98.9(17)
C10 Ni4 C1 159(2)
C10' Ni4 C1 152.9(16)
C8 Ni4 C1 101.8(3)
C10 Ni4 Ni3 151(2)
C10' Ni4 Ni3 150.8(16)
C8 Ni4 Ni3 52.5(2)
C1 Ni4 Ni3 50.29(18)
C10 Ni4 Ni5 114(2)
C10' Ni4 Ni5 108.2(17)
C8 Ni4 Ni5 143.2(2)
C1 Ni4 Ni5 45.91(18)
Ni3 Ni4 Ni5 95.80(4)
C10 Ni4 Au4 76.6(19)
C10' Ni4 Au4 85.0(14)
C8 Ni4 Au4 148.2(2)
C1 Ni4 Au4 86.51(18)
Ni3 Ni4 Au4 121.96(4)
Ni5 Ni4 Au4 60.71(3)
C10 Ni4 Ni1 131.1(15)
C10' Ni4 Ni1 142.3(13)
C8 Ni4 Ni1 110.9(2)
C1 Ni4 Ni1 40.42(18)
Ni3 Ni4 Ni1 64.92(3)
Ni5 Ni4 Ni1 59.09(3)
Au4 Ni4 Ni1 57.43(2)
C10 Ni4 Ni6 136.0(14)
C10' Ni4 Ni6 120.7(12)
C8 Ni4 Ni6 92.6(2)
C1 Ni4 Ni6 41.32(18)
Ni3 Ni4 Ni6 62.33(3)
Ni5 Ni4 Ni6 52.25(3)
Au4 Ni4 Ni6 112.50(3)
Ni1 Ni4 Ni6 81.44(3)
C10 Ni4 Au3 106.1(15)
C10' Ni4 Au3 121.0(13)
C8 Ni4 Au3 71.5(2)
C1 Ni4 Au3 82.43(18)
Ni3 Ni4 Au3 60.75(3)
Ni5 Ni4 Au3 112.16(3)
Au4 Ni4 Au3 79.40(2)
Ni1 Ni4 Au3 53.25(2)
Ni6 Ni4 Au3 117.79(3)
C6 Ni5 C1 168.3(3)
C6 Ni5 C7 93.7(3)
C1 Ni5 C7 97.9(3)
C6 Ni5 Ni6 140.0(3)
C1 Ni5 Ni6 50.76(18)
C7 Ni5 Ni6 48.9(2)
C6 Ni5 Ni4 135.0(2)
C1 Ni5 Ni4 46.5(2)
C7 Ni5 Ni4 91.5(2)
Ni6 Ni5 Ni4 69.18(3)
C6 Ni5 Ni1 125.8(3)
C1 Ni5 Ni1 42.54(18)
C7 Ni5 Ni1 140.5(2)
Ni6 Ni5 Ni1 92.36(4)
Ni4 Ni5 Ni1 62.88(3)
C6 Ni5 Au1 83.0(2)
C1 Ni5 Au1 87.31(19)
C7 Ni5 Au1 138.2(2)
Ni6 Ni5 Au1 114.17(4)
Ni4 Ni5 Au1 119.92(4)
Ni1 Ni5 Au1 57.09(2)
C6 Ni5 Au4 86.1(3)
C1 Ni5 Au4 86.56(19)
C7 Ni5 Au4 135.6(2)
Ni6 Ni5 Au4 128.86(4)
Ni4 Ni5 Au4 60.33(3)
Ni1 Ni5 Au4 58.52(2)
Au1 Ni5 Au4 85.86(3)
C6 Ni5 Ni2 135.6(2)
C1 Ni5 Ni2 41.4(2)
C7 Ni5 Ni2 96.9(2)
Ni6 Ni5 Ni2 54.25(3)
Ni4 Ni5 Ni2 87.77(3)
Ni1 Ni5 Ni2 55.39(3)
Au1 Ni5 Ni2 60.93(3)
Au4 Ni5 Ni2 113.87(3)
C9' Ni6 C9 17.6(11)
C9' Ni6 C7 96.5(12)
C9 Ni6 C7 107.9(8)
C9' Ni6 C1 141.0(11)
C9 Ni6 C1 144.9(6)
C7 Ni6 C1 99.8(3)
C9' Ni6 C4 109.6(13)
C9 Ni6 C4 92.9(9)
C7 Ni6 C4 108.9(3)
C1 Ni6 C4 98.1(3)
C9' Ni6 Ni5 142.8(13)
C9 Ni6 Ni5 158.6(8)
C7 Ni6 Ni5 51.8(2)
C1 Ni6 Ni5 49.72(17)
C4 Ni6 Ni5 100.2(2)
C9' Ni6 Ni2 145.6(13)
C9 Ni6 Ni2 129.1(8)
C7 Ni6 Ni2 114.8(2)
C1 Ni6 Ni2 50.0(2)
C4 Ni6 Ni2 48.2(2)
Ni5 Ni6 Ni2 71.57(4)
C9' Ni6 Ni3 103.3(11)
C9 Ni6 Ni3 102.5(6)
C7 Ni6 Ni3 134.6(2)
C1 Ni6 Ni3 42.63(17)
C4 Ni6 Ni3 102.2(2)
Ni5 Ni6 Ni3 91.25(4)
Ni2 Ni6 Ni3 65.15(3)
C9' Ni6 Ni4 106.1(12)
C9 Ni6 Ni4 119.3(7)
C7 Ni6 Ni4 85.7(2)
C1 Ni6 Ni4 41.03(19)
C4 Ni6 Ni4 139.1(2)
Ni5 Ni6 Ni4 58.57(3)
Ni2 Ni6 Ni4 90.87(4)
Ni3 Ni6 Ni4 49.78(3)
Ni1 C1 Ni3 98.3(3)
Ni1 C1 Ni5 92.2(3)
Ni3 C1 Ni5 162.9(4)
Ni1 C1 Ni2 87.8(3)
Ni3 C1 Ni2 96.3(3)
Ni5 C1 Ni2 97.5(3)
Ni1 C1 Ni4 96.1(3)
Ni3 C1 Ni4 77.9(2)
Ni5 C1 Ni4 87.6(3)
Ni2 C1 Ni4 173.4(4)
Ni1 C1 Ni6 163.6(4)
Ni3 C1 Ni6 93.3(3)
Ni5 C1 Ni6 79.5(2)
Ni2 C1 Ni6 79.3(2)
Ni4 C1 Ni6 97.7(3)
O2 C2 Ni1 178.0(7)
O3 C3 Ni2 175.6(8)
O4 C4 Ni2 144.7(7)
O4 C4 Ni6 136.6(7)
Ni2 C4 Ni6 78.8(3)
O5 C5 Ni3 176.0(9)
O6 C6 Ni5 174.9(7)
O7 C7 Ni6 142.8(6)
O7 C7 Ni5 137.4(6)
Ni6 C7 Ni5 79.3(3)
O8 C8 Ni4 142.9(7)
O8 C8 Ni3 139.5(6)
Ni4 C8 Ni3 77.5(3)
O9 C9 Ni6 178.9(19)
O9' C9' Ni6 173(3)
O10 C10 Ni4 163(5)
O10' C10' Ni4 173(4)
C27 P1 C33 105.0(4)
C27 P1 C21 105.0(4)
C33 P1 C21 103.0(4)
C27 P1 Au1 113.5(3)
C33 P1 Au1 117.5(2)
C21 P1 Au1 111.6(2)
C39 P2 C45 106.2(4)
C39 P2 C51 105.6(4)
C45 P2 C51 102.1(4)
C39 P2 Au2 110.8(3)
C45 P2 Au2 116.4(3)
C51 P2 Au2 114.7(3)
C69 P3 C63 106.4(5)
C69 P3 C57 104.2(4)
C63 P3 C57 103.3(4)
C69 P3 Au3 112.4(3)
C63 P3 Au3 114.3(3)
C57 P3 Au3 115.2(3)
C81 P4 C75 105.6(4)
C81 P4 C87 104.2(4)
C75 P4 C87 104.7(3)
C81 P4 Au4 113.0(2)
C75 P4 Au4 114.8(3)
C87 P4 Au4 113.5(3)
C22 C21 C26 118.2(8)
C22 C21 P1 118.3(6)
C26 C21 P1 123.4(7)
C21 C22 C23 121.7(9)
C21 C22 H22 119.2
C23 C22 H22 119.2
C24 C23 C22 119.2(10)
C24 C23 H23 120.4
C22 C23 H23 120.4
C25 C24 C23 120.9(10)
C25 C24 H24 119.6
C23 C24 H24 119.6
C24 C25 C26 120.7(10)
C24 C25 H25 119.7
C26 C25 H25 119.7
C21 C26 C25 119.3(9)
C21 C26 H26 120.3
C25 C26 H26 120.3
C32 C27 C28 117.4(8)
C32 C27 P1 124.1(7)
C28 C27 P1 118.6(7)
C29 C28 C27 121.3(9)
C29 C28 H28 119.4
C27 C28 H28 119.4
C28 C29 C30 120.2(10)
C28 C29 H29 119.9
C30 C29 H29 119.9
C31 C30 C29 119.1(10)
C31 C30 H30 120.5
C29 C30 H30 120.5
C30 C31 C32 121.9(10)
C30 C31 H31 119.0
C32 C31 H31 119.0
C31 C32 C27 120.2(9)
C31 C32 H32 119.9
C27 C32 H32 119.9
C38 C33 C34 117.5(8)
C38 C33 P1 123.3(6)
C34 C33 P1 119.2(6)
C33 C34 C35 119.9(8)
C33 C34 H34 120.1
C35 C34 H34 120.1
C36 C35 C34 122.2(9)
C36 C35 H35 118.9
C34 C35 H35 118.9
C35 C36 C37 117.0(9)
C35 C36 H36 121.5
C37 C36 H36 121.5
C36 C37 C38 122.3(9)
C36 C37 H37 118.8
C38 C37 H37 118.8
C33 C38 C37 121.1(8)
C33 C38 H38 119.4
C37 C38 H38 119.4
C40 C39 C44 117.4(10)
C40 C39 P2 121.0(8)
C44 C39 P2 121.4(8)
C39 C40 C41 124.2(12)
C39 C40 H40 117.9
C41 C40 H40 117.9
C42 C41 C40 117.2(13)
C42 C41 H41 121.4
C40 C41 H41 121.4
C41 C42 C43 123.5(14)
C41 C42 H42 118.3
C43 C42 H42 118.3
C42 C43 C44 119.4(13)
C42 C43 H43 120.3
C44 C43 H43 120.3
C39 C44 C43 118.4(11)
C39 C44 H44 120.8
C43 C44 H44 120.8
C46 C45 C50 117.5(8)
C46 C45 P2 120.8(6)
C50 C45 P2 121.7(7)
C47 C46 C45 122.3(8)
C47 C46 H46 118.8
C45 C46 H46 118.8
C48 C47 C46 118.8(9)
C48 C47 H47 120.6
C46 C47 H47 120.6
C47 C48 C49 121.6(9)
C47 C48 H48 119.2
C49 C48 H48 119.2
C48 C49 C50 119.4(10)
C48 C49 H49 120.3
C50 C49 H49 120.3
C49 C50 C45 120.2(9)
C49 C50 H50 119.9
C45 C50 H50 119.9
C56 C51 C52 118.0(8)
C56 C51 P2 123.9(7)
C52 C51 P2 118.1(6)
C53 C52 C51 122.2(8)
C53 C52 H52 118.9
C51 C52 H52 118.9
C52 C53 C54 118.9(10)
C52 C53 H53 120.5
C54 C53 H53 120.5
C53 C54 C55 120.8(10)
C53 C54 H54 119.6
C55 C54 H54 119.6
C54 C55 C56 120.1(9)
C54 C55 H55 120.0
C56 C55 H55 120.0
C55 C56 C51 119.9(9)
C55 C56 H56 120.0
C51 C56 H56 120.0
C58 C57 C62 118.6(8)
C58 C57 P3 118.4(6)
C62 C57 P3 122.9(7)
C57 C58 C59 120.7(9)
C57 C58 H58 119.6
C59 C58 H58 119.6
C60 C59 C58 119.3(10)
C60 C59 H59 120.4
C58 C59 H59 120.4
C61 C60 C59 120.5(10)
C61 C60 H60 119.8
C59 C60 H60 119.8
C60 C61 C62 120.7(10)
C60 C61 H61 119.6
C62 C61 H61 119.6
C61 C62 C57 120.2(10)
C61 C62 H62 119.9
C57 C62 H62 119.9
C64 C63 C68 117.8(9)
C64 C63 P3 125.2(8)
C68 C63 P3 116.8(7)
C63 C64 C65 123.5(10)
C63 C64 H64 118.2
C65 C64 H64 118.2
C66 C65 C64 117.8(11)
C66 C65 H65 121.1
C64 C65 H65 121.1
C65 C66 C67 122.2(12)
C65 C66 H66 118.9
C67 C66 H66 118.9
C66 C67 C68 117.6(12)
C66 C67 H67 121.2
C68 C67 H67 121.2
C63 C68 C67 120.8(10)
C63 C68 H68 119.6
C67 C68 H68 119.6
C70 C69 C74 118.0(9)
C70 C69 P3 118.4(8)
C74 C69 P3 123.5(9)
C69 C70 C71 121.6(12)
C69 C70 H70 119.2
C71 C70 H70 119.2
C72 C71 C70 119.3(14)
C72 C71 H71 120.4
C70 C71 H71 120.4
C73 C72 C71 122.3(14)
C73 C72 H72 118.8
C71 C72 H72 118.8
C72 C73 C74 121.6(14)
C72 C73 H73 119.2
C74 C73 H73 119.2
C69 C74 C73 117.1(12)
C69 C74 H74 121.5
C73 C74 H74 121.5
C80 C75 C76 117.6(8)
C80 C75 P4 123.2(6)
C76 C75 P4 119.2(6)
C75 C76 C77 122.1(8)
C75 C76 H76 118.9
C77 C76 H76 118.9
C78 C77 C76 119.0(9)
C78 C77 H77 120.5
C76 C77 H77 120.5
C77 C78 C79 120.9(9)
C77 C78 H78 119.6
C79 C78 H78 119.6
C78 C79 C80 119.3(9)
C78 C79 H79 120.4
C80 C79 H79 120.4
C75 C80 C79 121.2(8)
C75 C80 H80 119.4
C79 C80 H80 119.4
C86 C81 C82 117.7(8)
C86 C81 P4 118.3(7)
C82 C81 P4 124.0(7)
C81 C82 C83 120.6(9)
C81 C82 H82 119.7
C83 C82 H82 119.7
C84 C83 C82 119.4(10)
C84 C83 H83 120.3
C82 C83 H83 120.3
C83 C84 C85 121.1(10)
C83 C84 H84 119.5
C85 C84 H84 119.5
C84 C85 C86 119.9(9)
C84 C85 H85 120.0
C86 C85 H85 120.0
C85 C86 C81 121.4(9)
C85 C86 H86 119.3
C81 C86 H86 119.3
C92 C87 C88 118.8(8)
C92 C87 P4 120.1(6)
C88 C87 P4 121.1(7)
C87 C88 C89 119.5(9)
C87 C88 H88 120.3
C89 C88 H88 120.3
C90 C89 C88 121.3(9)
C90 C89 H89 119.3
C88 C89 H89 119.3
C89 C90 C91 120.5(9)
C89 C90 H90 119.8
C91 C90 H90 119.8
C90 C91 C92 118.1(9)
C90 C91 H91 120.9
C92 C91 H91 120.9
C87 C92 C91 121.8(8)
C87 C92 H92 119.1
C91 C92 H92 119.1
C104 O100 C101 99.8(16)
O100 C101 C102 112.8(16)
O100 C101 H10A 109.0
C102 C101 H10A 109.0
O100 C101 H10B 109.0
C102 C101 H10B 109.0
H10A C101 H10B 107.8
C101 C102 C103 104.6(11)
C101 C102 H10C 110.8
C103 C102 H10C 110.8
C101 C102 H10D 110.8
C103 C102 H10D 110.8
H10C C102 H10D 108.9
C104 C103 C102 101.3(11)
C104 C103 H10E 111.5
C102 C103 H10E 111.5
C104 C103 H10F 111.5
C102 C103 H10F 111.5
H10E C103 H10F 109.3
O100 C104 C103 113.3(17)
O100 C104 H10G 108.9
C103 C104 H10G 108.9
O100 C104 H10H 108.9
C103 C104 H10H 108.9
H10G C104 H10H 107.7

loop_
_geom_bond_atom_site_label_1
_geom_bond_atom_site_label_2
_geom_bond_distance
Au1 P1 2.2894(19)
Au1 Ni1 2.5633(8)
Au1 Ni5 2.6878(9)
Au1 Ni2 2.8214(9)
Au2 P2 2.2886(19)
Au2 Ni3 2.6209(9)
Au2 Ni1 2.6288(8)
Au2 Ni2 2.8049(9)
Au2 Au3 3.0509(5)
Au3 P3 2.2836(19)
Au3 Ni1 2.5625(8)
Au3 Ni3 2.7311(9)
Au3 Ni4 2.9323(9)
Au4 P4 2.2914(19)
Au4 Ni1 2.6248(8)
Au4 Ni4 2.6835(9)
Au4 Ni5 2.6938(9)
Ni1 C2 1.746(8)
Ni1 C1 1.811(6)
Ni1 Ni2 2.5830(12)
Ni1 Ni5 2.6767(11)
Ni1 Ni4 2.7768(11)
Ni1 Ni3 2.7918(11)
Ni2 C3 1.725(9)
Ni2 C4 1.867(8)
Ni2 C1 1.913(7)
Ni2 Ni6 2.4540(12)
Ni2 Ni3 2.8258(12)
Ni2 Ni5 2.8687(12)
Ni3 C5 1.716(8)
Ni3 C1 1.880(6)
Ni3 C8 1.942(8)
Ni3 Ni4 2.3891(12)
Ni3 Ni6 2.7711(12)
Ni4 C10 1.74(7)
Ni4 C10' 1.77(5)
Ni4 C8 1.873(7)
Ni4 C1 1.920(7)
Ni4 Ni5 2.6463(12)
Ni4 Ni6 2.8989(12)
Ni5 C6 1.743(8)
Ni5 C1 1.902(6)
Ni5 C7 1.962(8)
Ni5 Ni6 2.4521(11)
Ni6 C9' 1.74(4)
Ni6 C9 1.76(2)
Ni6 C7 1.880(8)
Ni6 C1 1.931(6)
Ni6 C4 1.998(8)
C2 O2 1.153(8)
C3 O3 1.170(9)
C4 O4 1.175(8)
C5 O5 1.160(9)
C6 O6 1.145(8)
C7 O7 1.166(8)
C8 O8 1.170(8)
C9 O9 1.14(2)
C9' O9' 1.13(4)
C10 O10 1.17(7)
C10' O10' 1.14(5)
P1 C27 1.808(9)
P1 C33 1.812(8)
P1 C21 1.821(8)
P2 C39 1.795(9)
P2 C45 1.810(8)
P2 C51 1.819(8)
P3 C69 1.807(9)
P3 C63 1.808(9)
P3 C57 1.814(8)
P4 C81 1.814(8)
P4 C75 1.825(8)
P4 C87 1.836(8)
C21 C22 1.372(11)
C21 C26 1.375(10)
C22 C23 1.381(11)
C22 H22 0.9300
C23 C24 1.360(13)
C23 H23 0.9300
C24 C25 1.328(12)
C24 H24 0.9300
C25 C26 1.413(12)
C25 H25 0.9300
C26 H26 0.9300
C27 C32 1.395(10)
C27 C28 1.406(11)
C28 C29 1.366(12)
C28 H28 0.9300
C29 C30 1.387(13)
C29 H29 0.9300
C30 C31 1.354(12)
C30 H30 0.9300
C31 C32 1.375(11)
C31 H31 0.9300
C32 H32 0.9300
C33 C38 1.361(10)
C33 C34 1.380(10)
C34 C35 1.397(11)
C34 H34 0.9300
C35 C36 1.345(12)
C35 H35 0.9300
C36 C37 1.361(12)
C36 H36 0.9300
C37 C38 1.372(11)
C37 H37 0.9300
C38 H38 0.9300
C39 C40 1.329(12)
C39 C44 1.393(13)
C40 C41 1.416(14)
C40 H40 0.9300
C41 C42 1.304(15)
C41 H41 0.9300
C42 C43 1.334(16)
C42 H42 0.9300
C43 C44 1.441(14)
C43 H43 0.9300
C44 H44 0.9300
C45 C46 1.381(10)
C45 C50 1.399(11)
C46 C47 1.371(11)
C46 H46 0.9300
C47 C48 1.363(12)
C47 H47 0.9300
C48 C49 1.363(13)
C48 H48 0.9300
C49 C50 1.391(12)
C49 H49 0.9300
C50 H50 0.9300
C51 C56 1.380(11)
C51 C52 1.388(11)
C52 C53 1.355(11)
C52 H52 0.9300
C53 C54 1.361(13)
C53 H53 0.9300
C54 C55 1.371(13)
C54 H54 0.9300
C55 C56 1.377(11)
C55 H55 0.9300
C56 H56 0.9300
C57 C58 1.378(11)
C57 C62 1.387(10)
C58 C59 1.392(11)
C58 H58 0.9300
C59 C60 1.369(13)
C59 H59 0.9300
C60 C61 1.356(13)
C60 H60 0.9300
C61 C62 1.375(12)
C61 H61 0.9300
C62 H62 0.9300
C63 C64 1.366(11)
C63 C68 1.383(12)
C64 C65 1.373(13)
C64 H64 0.9300
C65 C66 1.371(15)
C65 H65 0.9300
C66 C67 1.382(15)
C66 H66 0.9300
C67 C68 1.418(13)
C67 H67 0.9300
C68 H68 0.9300
C69 C70 1.381(14)
C69 C74 1.399(14)
C70 C71 1.395(13)
C70 H70 0.9300
C71 C72 1.316(16)
C71 H71 0.9300
C72 C73 1.311(17)
C72 H72 0.9300
C73 C74 1.437(14)
C73 H73 0.9300
C74 H74 0.9300
C75 C80 1.364(10)
C75 C76 1.367(10)
C76 C77 1.379(11)
C76 H76 0.9300
C77 C78 1.352(12)
C77 H77 0.9300
C78 C79 1.357(12)
C78 H78 0.9300
C79 C80 1.391(11)
C79 H79 0.9300
C80 H80 0.9300
C81 C86 1.373(10)
C81 C82 1.376(11)
C82 C83 1.401(12)
C82 H82 0.9300
C83 C84 1.343(12)
C83 H83 0.9300
C84 C85 1.347(12)
C84 H84 0.9300
C85 C86 1.372(11)
C85 H85 0.9300
C86 H86 0.9300
C87 C92 1.367(10)
C87 C88 1.376(10)
C88 C89 1.378(11)
C88 H88 0.9300
C89 C90 1.345(12)
C89 H89 0.9300
C90 C91 1.375(12)
C90 H90 0.9300
C91 C92 1.386(11)
C91 H91 0.9300
C92 H92 0.9300
O100 C104 1.459(15)
O100 C101 1.460(15)
C101 C102 1.529(9)
C101 H10A 0.9700
C101 H10B 0.9700
C102 C103 1.536(10)
C102 H10C 0.9700
C102 H10D 0.9700
C103 C104 1.531(9)
C103 H10E 0.9700
C103 H10F 0.9700
C104 H10G 0.9700
C104 H10H 0.9700

loop_
_geom_torsion_atom_site_label_1
_geom_torsion_atom_site_label_2
_geom_torsion_atom_site_label_3
_geom_torsion_atom_site_label_4
_geom_torsion
P2 Au2 Au3 P3 16.40(9)
Ni3 Au2 Au3 P3 -129.98(7)
Ni1 Au2 Au3 P3 149.16(7)
Ni2 Au2 Au3 P3 -177.56(7)
P2 Au2 Au3 Ni1 -132.75(7)
Ni3 Au2 Au3 Ni1 80.86(3)
Ni2 Au2 Au3 Ni1 33.28(3)
P2 Au2 Au3 Ni3 146.39(7)
Ni1 Au2 Au3 Ni3 -80.86(3)
Ni2 Au2 Au3 Ni3 -47.58(3)
P2 Au2 Au3 Ni4 177.91(6)
Ni3 Au2 Au3 Ni4 31.53(3)
Ni1 Au2 Au3 Ni4 -49.33(3)
Ni2 Au2 Au3 Ni4 -16.05(3)
P3 Au3 Ni1 C2 -16.3(3)
Ni3 Au3 Ni1 C2 154.4(2)
Ni4 Au3 Ni1 C2 -148.7(2)
Au2 Au3 Ni1 C2 91.9(2)
P3 Au3 Ni1 C1 165.2(2)
Ni3 Au3 Ni1 C1 -24.1(2)
Ni4 Au3 Ni1 C1 32.7(2)
Au2 Au3 Ni1 C1 -86.6(2)
P3 Au3 Ni1 Au1 0.0(3)
Ni3 Au3 Ni1 Au1 170.7(2)
Ni4 Au3 Ni1 Au1 -132.5(2)
Au2 Au3 Ni1 Au1 108.2(2)
P3 Au3 Ni1 Ni2 -151.86(14)
Ni3 Au3 Ni1 Ni2 18.85(4)
Ni4 Au3 Ni1 Ni2 75.68(4)
Au2 Au3 Ni1 Ni2 -43.66(3)
P3 Au3 Ni1 Au4 74.88(14)
Ni3 Au3 Ni1 Au4 -114.41(3)
Ni4 Au3 Ni1 Au4 -57.58(2)
Au2 Au3 Ni1 Au4 -176.92(3)
P3 Au3 Ni1 Au2 -108.20(14)
Ni3 Au3 Ni1 Au2 62.50(2)
Ni4 Au3 Ni1 Au2 119.34(3)
P3 Au3 Ni1 Ni5 127.01(14)
Ni3 Au3 Ni1 Ni5 -62.29(4)
Ni4 Au3 Ni1 Ni5 -5.45(4)
Au2 Au3 Ni1 Ni5 -124.79(5)
P3 Au3 Ni1 Ni4 132.46(14)
Ni3 Au3 Ni1 Ni4 -56.83(3)
Au2 Au3 Ni1 Ni4 -119.34(3)
P3 Au3 Ni1 Ni3 -170.70(14)
Ni4 Au3 Ni1 Ni3 56.83(3)
Au2 Au3 Ni1 Ni3 -62.50(2)
P1 Au1 Ni1 C2 -3.4(3)
Ni5 Au1 Ni1 C2 147.6(2)
Ni2 Au1 Ni1 C2 -137.9(2)
P1 Au1 Ni1 C1 175.2(2)
Ni5 Au1 Ni1 C1 -33.8(2)
Ni2 Au1 Ni1 C1 40.6(2)
P1 Au1 Ni1 Au3 -19.5(3)
Ni5 Au1 Ni1 Au3 131.5(2)
Ni2 Au1 Ni1 Au3 -154.1(2)
P1 Au1 Ni1 Ni2 134.53(11)
Ni5 Au1 Ni1 Ni2 -74.46(3)
P1 Au1 Ni1 Au4 -94.28(11)
Ni5 Au1 Ni1 Au4 56.73(3)
Ni2 Au1 Ni1 Au4 131.19(3)
P1 Au1 Ni1 Au2 85.46(11)
Ni5 Au1 Ni1 Au2 -123.53(4)
Ni2 Au1 Ni1 Au2 -49.07(3)
P1 Au1 Ni1 Ni5 -151.01(11)
Ni2 Au1 Ni1 Ni5 74.46(3)
P1 Au1 Ni1 Ni4 -148.47(10)
Ni5 Au1 Ni1 Ni4 2.54(3)
Ni2 Au1 Ni1 Ni4 77.00(4)
P1 Au1 Ni1 Ni3 150.06(10)
Ni5 Au1 Ni1 Ni3 -58.93(4)
Ni2 Au1 Ni1 Ni3 15.54(4)
P4 Au4 Ni1 C2 -1.3(3)
Ni4 Au4 Ni1 C2 148.2(2)
Ni5 Au4 Ni1 C2 -143.9(2)
P4 Au4 Ni1 C1 178.5(2)
Ni4 Au4 Ni1 C1 -31.95(19)
Ni5 Au4 Ni1 C1 35.93(19)
P4 Au4 Ni1 Au3 -85.58(10)
Ni4 Au4 Ni1 Au3 63.94(3)
Ni5 Au4 Ni1 Au3 131.82(3)
P4 Au4 Ni1 Au1 85.36(10)
Ni4 Au4 Ni1 Au1 -125.12(3)
Ni5 Au4 Ni1 Au1 -57.24(3)
P4 Au4 Ni1 Ni2 145.26(10)
Ni4 Au4 Ni1 Ni2 -65.22(5)
Ni5 Au4 Ni1 Ni2 2.66(4)
P4 Au4 Ni1 Au2 -93.93(13)
Ni4 Au4 Ni1 Au2 55.59(9)
Ni5 Au4 Ni1 Au2 123.46(10)
P4 Au4 Ni1 Ni5 142.60(10)
Ni4 Au4 Ni1 Ni5 -67.87(3)
P4 Au4 Ni1 Ni4 -149.52(10)
Ni5 Au4 Ni1 Ni4 67.87(3)
P4 Au4 Ni1 Ni3 -143.67(9)
Ni4 Au4 Ni1 Ni3 5.86(3)
Ni5 Au4 Ni1 Ni3 73.73(4)
P2 Au2 Ni1 C2 15.7(3)
Ni3 Au2 Ni1 C2 -150.7(3)
Ni2 Au2 Ni1 C2 136.3(3)
Au3 Au2 Ni1 C2 -84.0(2)
P2 Au2 Ni1 C1 -163.6(2)
Ni3 Au2 Ni1 C1 29.9(2)
Ni2 Au2 Ni1 C1 -43.1(2)
Au3 Au2 Ni1 C1 96.7(2)
P2 Au2 Ni1 Au3 99.71(9)
Ni3 Au2 Ni1 Au3 -66.77(3)
Ni2 Au2 Ni1 Au3 -139.74(3)
P2 Au2 Ni1 Au1 -70.76(10)
Ni3 Au2 Ni1 Au1 122.76(4)
Ni2 Au2 Ni1 Au1 49.80(3)
Au3 Au2 Ni1 Au1 -170.47(4)
P2 Au2 Ni1 Ni2 -120.56(9)
Ni3 Au2 Ni1 Ni2 72.97(3)
Au3 Au2 Ni1 Ni2 139.74(3)
P2 Au2 Ni1 Au4 108.48(13)
Ni3 Au2 Ni1 Au4 -57.99(10)
Ni2 Au2 Ni1 Au4 -130.96(11)
Au3 Au2 Ni1 Au4 8.78(9)
P2 Au2 Ni1 Ni5 -140.43(9)
Ni3 Au2 Ni1 Ni5 53.09(4)
Ni2 Au2 Ni1 Ni5 -19.87(4)
Au3 Au2 Ni1 Ni5 119.86(5)
P2 Au2 Ni1 Ni4 156.74(9)
Ni3 Au2 Ni1 Ni4 -9.74(3)
Ni2 Au2 Ni1 Ni4 -82.70(4)
Au3 Au2 Ni1 Ni4 57.03(3)
P2 Au2 Ni1 Ni3 166.48(9)
Ni2 Au2 Ni1 Ni3 -72.97(3)
Au3 Au2 Ni1 Ni3 66.77(3)
C2 Ni1 Ni2 C3 -8.1(4)
C1 Ni1 Ni2 C3 170.9(4)
Au3 Ni1 Ni2 C3 104.6(3)
Au1 Ni1 Ni2 C3 -70.6(3)
Au4 Ni1 Ni2 C3 -141.2(3)
Au2 Ni1 Ni2 C3 58.2(3)
Ni5 Ni1 Ni2 C3 -138.7(3)
Ni4 Ni1 Ni2 C3 167.3(3)
Ni3 Ni1 Ni2 C3 123.1(3)
C2 Ni1 Ni2 C4 156.4(5)
C1 Ni1 Ni2 C4 -24.6(5)
Au3 Ni1 Ni2 C4 -90.9(4)
Au1 Ni1 Ni2 C4 93.9(4)
Au4 Ni1 Ni2 C4 23.2(4)
Au2 Ni1 Ni2 C4 -137.3(4)
Ni5 Ni1 Ni2 C4 25.8(4)
Ni4 Ni1 Ni2 C4 -28.2(4)
Ni3 Ni1 Ni2 C4 -72.5(4)
C2 Ni1 Ni2 C1 -179.0(4)
Au3 Ni1 Ni2 C1 -66.3(3)
Au1 Ni1 Ni2 C1 118.5(3)
Au4 Ni1 Ni2 C1 47.8(3)
Au2 Ni1 Ni2 C1 -112.7(3)
Ni5 Ni1 Ni2 C1 50.4(3)
Ni4 Ni1 Ni2 C1 -3.6(3)
Ni3 Ni1 Ni2 C1 -47.9(3)
C2 Ni1 Ni2 Ni6 173.1(3)
C1 Ni1 Ni2 Ni6 -7.9(2)
Au3 Ni1 Ni2 Ni6 -74.28(5)
Au1 Ni1 Ni2 Ni6 110.54(3)
Au4 Ni1 Ni2 Ni6 39.90(5)
Au2 Ni1 Ni2 Ni6 -120.64(4)
Ni5 Ni1 Ni2 Ni6 42.44(3)
Ni4 Ni1 Ni2 Ni6 -11.58(4)
Ni3 Ni1 Ni2 Ni6 -55.81(3)
C2 Ni1 Ni2 Au2 -66.3(3)
C1 Ni1 Ni2 Au2 112.7(3)
Au3 Ni1 Ni2 Au2 46.36(3)
Au1 Ni1 Ni2 Au2 -128.82(3)
Au4 Ni1 Ni2 Au2 160.54(5)
Ni5 Ni1 Ni2 Au2 163.08(3)
Ni4 Ni1 Ni2 Au2 109.06(3)
Ni3 Ni1 Ni2 Au2 64.83(3)
C2 Ni1 Ni2 Au1 62.5(3)
C1 Ni1 Ni2 Au1 -118.5(3)
Au3 Ni1 Ni2 Au1 175.18(4)
Au4 Ni1 Ni2 Au1 -70.64(4)
Au2 Ni1 Ni2 Au1 128.82(3)
Ni5 Ni1 Ni2 Au1 -68.10(3)
Ni4 Ni1 Ni2 Au1 -122.12(3)
Ni3 Ni1 Ni2 Au1 -166.35(3)
C2 Ni1 Ni2 Ni3 -131.1(3)
C1 Ni1 Ni2 Ni3 47.9(3)
Au3 Ni1 Ni2 Ni3 -18.47(4)
Au1 Ni1 Ni2 Ni3 166.35(3)
Au4 Ni1 Ni2 Ni3 95.71(5)
Au2 Ni1 Ni2 Ni3 -64.83(3)
Ni5 Ni1 Ni2 Ni3 98.26(3)
Ni4 Ni1 Ni2 Ni3 44.23(3)
C2 Ni1 Ni2 Ni5 130.6(3)
C1 Ni1 Ni2 Ni5 -50.4(3)
Au3 Ni1 Ni2 Ni5 -116.72(4)
Au1 Ni1 Ni2 Ni5 68.10(3)
Au4 Ni1 Ni2 Ni5 -2.54(4)
Au2 Ni1 Ni2 Ni5 -163.08(3)
Ni4 Ni1 Ni2 Ni5 -54.02(3)
Ni3 Ni1 Ni2 Ni5 -98.26(3)
P2 Au2 Ni2 C3 4.6(3)
Ni3 Au2 Ni2 C3 156.7(3)
Ni1 Au2 Ni2 C3 -127.5(3)
Au3 Au2 Ni2 C3 -159.2(3)
P2 Au2 Ni2 C4 -85.8(4)
Ni3 Au2 Ni2 C4 66.3(4)
Ni1 Au2 Ni2 C4 142.1(4)
Au3 Au2 Ni2 C4 110.4(4)
P2 Au2 Ni2 C1 172.96(19)
Ni3 Au2 Ni2 C1 -35.01(18)
Ni1 Au2 Ni2 C1 40.79(18)
Au3 Au2 Ni2 C1 9.15(18)
P2 Au2 Ni2 Ni6 -150.88(8)
Ni3 Au2 Ni2 Ni6 1.15(4)
Ni1 Au2 Ni2 Ni6 76.96(4)
Au3 Au2 Ni2 Ni6 45.31(4)
P2 Au2 Ni2 Ni1 132.16(8)
Ni3 Au2 Ni2 Ni1 -75.81(3)
Au3 Au2 Ni2 Ni1 -31.64(3)
P2 Au2 Ni2 Au1 91.11(8)
Ni3 Au2 Ni2 Au1 -116.86(3)
Ni1 Au2 Ni2 Au1 -41.06(3)
Au3 Au2 Ni2 Au1 -72.70(2)
P2 Au2 Ni2 Ni3 -152.03(8)
Ni1 Au2 Ni2 Ni3 75.81(3)
Au3 Au2 Ni2 Ni3 44.16(2)
P2 Au2 Ni2 Ni5 148.03(8)
Ni3 Au2 Ni2 Ni5 -59.94(4)
Ni1 Au2 Ni2 Ni5 15.86(3)
Au3 Au2 Ni2 Ni5 -15.78(4)
P1 Au1 Ni2 C3 -17.5(3)
Ni1 Au1 Ni2 C3 120.3(3)
Ni5 Au1 Ni2 C3 -167.8(3)
P1 Au1 Ni2 C4 82.0(3)
Ni1 Au1 Ni2 C4 -140.1(3)
Ni5 Au1 Ni2 C4 -68.3(3)
P1 Au1 Ni2 C1 -176.2(2)
Ni1 Au1 Ni2 C1 -38.32(19)
Ni5 Au1 Ni2 C1 33.57(18)
P1 Au1 Ni2 Ni6 139.84(9)
Ni1 Au1 Ni2 Ni6 -82.31(4)
Ni5 Au1 Ni2 Ni6 -10.43(3)
P1 Au1 Ni2 Ni1 -137.84(9)
Ni5 Au1 Ni2 Ni1 71.88(3)
P1 Au1 Ni2 Au2 -95.76(9)
Ni1 Au1 Ni2 Au2 42.09(3)
Ni5 Au1 Ni2 Au2 113.97(3)
P1 Au1 Ni2 Ni3 -151.37(9)
Ni1 Au1 Ni2 Ni3 -13.52(3)
Ni5 Au1 Ni2 Ni3 58.36(4)
P1 Au1 Ni2 Ni5 150.27(9)
Ni1 Au1 Ni2 Ni5 -71.88(3)
P2 Au2 Ni3 C5 7.5(3)
Ni1 Au2 Ni3 C5 169.5(3)
Ni2 Au2 Ni3 C5 -126.5(3)
Au3 Au2 Ni3 C5 108.4(3)
P2 Au2 Ni3 C1 169.3(2)
Ni1 Au2 Ni3 C1 -28.72(19)
Ni2 Au2 Ni3 C1 35.32(19)
Au3 Au2 Ni3 C1 -89.82(19)
P2 Au2 Ni3 C8 -85.9(4)
Ni1 Au2 Ni3 C8 76.1(4)
Ni2 Au2 Ni3 C8 140.1(4)
Au3 Au2 Ni3 C8 15.0(4)
P2 Au2 Ni3 Ni4 -149.36(12)
Ni1 Au2 Ni3 Ni4 12.64(4)
Ni2 Au2 Ni3 Ni4 76.69(5)
Au3 Au2 Ni3 Ni4 -48.45(4)
P2 Au2 Ni3 Au3 -100.90(12)
Ni1 Au2 Ni3 Au3 61.10(2)
Ni2 Au2 Ni3 Au3 125.14(3)
P2 Au2 Ni3 Ni6 132.98(12)
Ni1 Au2 Ni3 Ni6 -65.02(4)
Ni2 Au2 Ni3 Ni6 -0.98(3)
Au3 Au2 Ni3 Ni6 -126.12(4)
P2 Au2 Ni3 Ni1 -162.00(12)
Ni2 Au2 Ni3 Ni1 64.04(3)
Au3 Au2 Ni3 Ni1 -61.10(2)
P2 Au2 Ni3 Ni2 133.96(12)
Ni1 Au2 Ni3 Ni2 -64.04(3)
Au3 Au2 Ni3 Ni2 -125.14(3)
P3 Au3 Ni3 C5 32.7(3)
Ni1 Au3 Ni3 C5 -141.1(3)
Ni4 Au3 Ni3 C5 146.6(3)
Au2 Au3 Ni3 C5 -76.5(3)
P3 Au3 Ni3 C1 -163.1(2)
Ni1 Au3 Ni3 C1 23.0(2)
Ni4 Au3 Ni3 C1 -49.2(2)
Au2 Au3 Ni3 C1 87.7(2)
P3 Au3 Ni3 C8 -61.8(2)
Ni1 Au3 Ni3 C8 124.4(2)
Ni4 Au3 Ni3 C8 52.1(2)
Au2 Au3 Ni3 C8 -171.0(2)
P3 Au3 Ni3 Ni4 -113.92(9)
Ni1 Au3 Ni3 Ni4 72.25(3)
Au2 Au3 Ni3 Ni4 136.86(3)
P3 Au3 Ni3 Au2 109.22(9)
Ni1 Au3 Ni3 Au2 -64.61(2)
Ni4 Au3 Ni3 Au2 -136.86(3)
P3 Au3 Ni3 Ni6 -146.39(9)
Ni1 Au3 Ni3 Ni6 39.78(5)
Ni4 Au3 Ni3 Ni6 -32.47(4)
Au2 Au3 Ni3 Ni6 104.39(5)
P3 Au3 Ni3 Ni1 173.83(9)
Ni4 Au3 Ni3 Ni1 -72.25(3)
Au2 Au3 Ni3 Ni1 64.61(2)
P3 Au3 Ni3 Ni2 158.54(9)
Ni1 Au3 Ni3 Ni2 -15.29(3)
Ni4 Au3 Ni3 Ni2 -87.54(4)
Au2 Au3 Ni3 Ni2 49.32(3)
C2 Ni1 Ni3 C5 30.2(6)
C1 Ni1 Ni3 C5 -147.8(5)
Au3 Ni1 Ni3 C5 69.7(4)
Au1 Ni1 Ni3 C5 -108.3(4)
Ni2 Ni1 Ni3 C5 -92.4(4)
Au4 Ni1 Ni3 C5 145.2(4)
Au2 Ni1 Ni3 C5 -16.2(4)
Ni5 Ni1 Ni3 C5 -157.4(4)
Ni4 Ni1 Ni3 C5 151.8(4)
C2 Ni1 Ni3 C1 178.0(5)
Au3 Ni1 Ni3 C1 -142.4(3)
Au1 Ni1 Ni3 C1 39.5(3)
Ni2 Ni1 Ni3 C1 55.5(3)
Au4 Ni1 Ni3 C1 -66.9(3)
Au2 Ni1 Ni3 C1 131.6(3)
Ni5 Ni1 Ni3 C1 -9.6(3)
Ni4 Ni1 Ni3 C1 -60.4(3)
C2 Ni1 Ni3 C8 -96.8(4)
C1 Ni1 Ni3 C8 85.1(4)
Au3 Ni1 Ni3 C8 -57.3(2)
Au1 Ni1 Ni3 C8 124.6(2)
Ni2 Ni1 Ni3 C8 140.6(2)
Au4 Ni1 Ni3 C8 18.2(2)
Au2 Ni1 Ni3 C8 -143.3(2)
Ni5 Ni1 Ni3 C8 75.6(2)
Ni4 Ni1 Ni3 C8 24.7(2)
C2 Ni1 Ni3 Ni4 -121.6(4)
C1 Ni1 Ni3 Ni4 60.4(3)
Au3 Ni1 Ni3 Ni4 -82.02(3)
Au1 Ni1 Ni3 Ni4 99.90(5)
Ni2 Ni1 Ni3 Ni4 115.86(4)
Au4 Ni1 Ni3 Ni4 -6.51(4)
Au2 Ni1 Ni3 Ni4 -168.00(4)
Ni5 Ni1 Ni3 Ni4 50.83(3)
C2 Ni1 Ni3 Au2 46.4(4)
C1 Ni1 Ni3 Au2 -131.6(3)
Au3 Ni1 Ni3 Au2 85.98(2)
Au1 Ni1 Ni3 Au2 -92.10(4)
Ni2 Ni1 Ni3 Au2 -76.14(3)
Au4 Ni1 Ni3 Au2 161.48(4)
Ni5 Ni1 Ni3 Au2 -141.17(3)
Ni4 Ni1 Ni3 Au2 168.00(4)
C2 Ni1 Ni3 Au3 -39.5(4)
C1 Ni1 Ni3 Au3 142.4(3)
Au1 Ni1 Ni3 Au3 -178.07(5)
Ni2 Ni1 Ni3 Au3 -162.12(4)
Au4 Ni1 Ni3 Au3 75.51(3)
Au2 Ni1 Ni3 Au3 -85.98(2)
Ni5 Ni1 Ni3 Au3 132.85(3)
Ni4 Ni1 Ni3 Au3 82.02(3)
C2 Ni1 Ni3 Ni6 169.9(4)
C1 Ni1 Ni3 Ni6 -8.2(3)
Au3 Ni1 Ni3 Ni6 -150.58(3)
Au1 Ni1 Ni3 Ni6 31.34(5)
Ni2 Ni1 Ni3 Ni6 47.30(3)
Au4 Ni1 Ni3 Ni6 -75.08(4)
Au2 Ni1 Ni3 Ni6 123.44(3)
Ni5 Ni1 Ni3 Ni6 -17.73(3)
Ni4 Ni1 Ni3 Ni6 -68.56(4)
C2 Ni1 Ni3 Ni2 122.6(4)
C1 Ni1 Ni3 Ni2 -55.5(3)
Au3 Ni1 Ni3 Ni2 162.12(4)
Au1 Ni1 Ni3 Ni2 -15.96(4)
Au4 Ni1 Ni3 Ni2 -122.38(4)
Au2 Ni1 Ni3 Ni2 76.14(3)
Ni5 Ni1 Ni3 Ni2 -65.03(3)
Ni4 Ni1 Ni3 Ni2 -115.86(4)
C3 Ni2 Ni3 C5 34.1(5)
C4 Ni2 Ni3 C5 -80.3(4)
C1 Ni2 Ni3 C5 -175.1(4)
Ni6 Ni2 Ni3 C5 -114.8(3)
Ni1 Ni2 Ni3 C5 133.1(3)
Au2 Ni2 Ni3 C5 64.1(3)
Au1 Ni2 Ni3 C5 145.9(3)
Ni5 Ni2 Ni3 C5 -168.4(3)
C3 Ni2 Ni3 C1 -150.9(5)
C4 Ni2 Ni3 C1 94.8(4)
Ni6 Ni2 Ni3 C1 60.3(3)
Ni1 Ni2 Ni3 C1 -51.8(3)
Au2 Ni2 Ni3 C1 -120.8(3)
Au1 Ni2 Ni3 C1 -39.0(3)
Ni5 Ni2 Ni3 C1 6.6(3)
C3 Ni2 Ni3 C8 -173.2(5)
C4 Ni2 Ni3 C8 72.4(4)
C1 Ni2 Ni3 C8 -22.4(4)
Ni6 Ni2 Ni3 C8 37.9(3)
Ni1 Ni2 Ni3 C8 -74.2(3)
Au2 Ni2 Ni3 C8 -143.2(3)
Au1 Ni2 Ni3 C8 -61.4(3)
Ni5 Ni2 Ni3 C8 -15.7(3)
C3 Ni2 Ni3 Ni4 -153.4(4)
C4 Ni2 Ni3 Ni4 92.3(2)
C1 Ni2 Ni3 Ni4 -2.6(3)
Ni6 Ni2 Ni3 Ni4 57.74(4)
Ni1 Ni2 Ni3 Ni4 -54.35(4)
Au2 Ni2 Ni3 Ni4 -123.40(4)
Au1 Ni2 Ni3 Ni4 -41.60(5)
Ni5 Ni2 Ni3 Ni4 4.09(4)
C3 Ni2 Ni3 Au2 -30.0(4)
C4 Ni2 Ni3 Au2 -144.3(2)
C1 Ni2 Ni3 Au2 120.8(3)
Ni6 Ni2 Ni3 Au2 -178.86(4)
Ni1 Ni2 Ni3 Au2 69.05(3)
Au1 Ni2 Ni3 Au2 81.80(3)
Ni5 Ni2 Ni3 Au2 127.49(3)
C3 Ni2 Ni3 Au3 -83.7(4)
C4 Ni2 Ni3 Au3 162.0(2)
C1 Ni2 Ni3 Au3 67.2(3)
Ni6 Ni2 Ni3 Au3 127.48(4)
Ni1 Ni2 Ni3 Au3 15.39(3)
Au2 Ni2 Ni3 Au3 -53.65(3)
Au1 Ni2 Ni3 Au3 28.14(5)
Ni5 Ni2 Ni3 Au3 73.84(3)
C3 Ni2 Ni3 Ni6 148.8(4)
C4 Ni2 Ni3 Ni6 34.5(2)
C1 Ni2 Ni3 Ni6 -60.3(3)
Ni1 Ni2 Ni3 Ni6 -112.09(4)
Au2 Ni2 Ni3 Ni6 178.86(4)
Au1 Ni2 Ni3 Ni6 -99.34(4)
Ni5 Ni2 Ni3 Ni6 -53.64(3)
C3 Ni2 Ni3 Ni1 -99.1(4)
C4 Ni2 Ni3 Ni1 146.6(2)
C1 Ni2 Ni3 Ni1 51.8(3)
Ni6 Ni2 Ni3 Ni1 112.09(4)
Au2 Ni2 Ni3 Ni1 -69.05(3)
Au1 Ni2 Ni3 Ni1 12.75(3)
Ni5 Ni2 Ni3 Ni1 58.45(3)
C5 Ni3 Ni4 C10 -15(3)
C1 Ni3 Ni4 C10 176(3)
C8 Ni3 Ni4 C10 -18(3)
Au2 Ni3 Ni4 C10 118(3)
Au3 Ni3 Ni4 C10 70(3)
Ni6 Ni3 Ni4 C10 -136(3)
Ni1 Ni3 Ni4 C10 130(3)
Ni2 Ni3 Ni4 C10 178(3)
C5 Ni3 Ni4 C10' 17(3)
C1 Ni3 Ni4 C10' -152(2)
C8 Ni3 Ni4 C10' 14(2)
Au2 Ni3 Ni4 C10' 150(2)
Au3 Ni3 Ni4 C10' 102(2)
Ni6 Ni3 Ni4 C10' -104(2)
Ni1 Ni3 Ni4 C10' 162(2)
Ni2 Ni3 Ni4 C10' -150(2)
C5 Ni3 Ni4 C8 3.7(6)
C1 Ni3 Ni4 C8 -166.0(4)
Au2 Ni3 Ni4 C8 136.8(3)
Au3 Ni3 Ni4 C8 88.4(3)
Ni6 Ni3 Ni4 C8 -117.9(3)
Ni1 Ni3 Ni4 C8 148.7(3)
Ni2 Ni3 Ni4 C8 -163.9(3)
C5 Ni3 Ni4 C1 169.7(6)
C8 Ni3 Ni4 C1 166.0(4)
Au2 Ni3 Ni4 C1 -57.2(2)
Au3 Ni3 Ni4 C1 -105.6(2)
Ni6 Ni3 Ni4 C1 48.2(2)
Ni1 Ni3 Ni4 C1 -45.3(2)
Ni2 Ni3 Ni4 C1 2.2(2)
C5 Ni3 Ni4 Ni5 163.1(5)
C1 Ni3 Ni4 Ni5 -6.6(2)
C8 Ni3 Ni4 Ni5 159.4(3)
Au2 Ni3 Ni4 Ni5 -63.76(5)
Au3 Ni3 Ni4 Ni5 -112.20(3)
Ni6 Ni3 Ni4 Ni5 41.57(3)
Ni1 Ni3 Ni4 Ni5 -51.86(3)
Ni2 Ni3 Ni4 Ni5 -4.42(4)
C5 Ni3 Ni4 Au4 -138.0(5)
C1 Ni3 Ni4 Au4 52.3(2)
C8 Ni3 Ni4 Au4 -141.6(3)
Au2 Ni3 Ni4 Au4 -4.83(7)
Au3 Ni3 Ni4 Au4 -53.27(4)
Ni6 Ni3 Ni4 Au4 100.49(4)
Ni1 Ni3 Ni4 Au4 7.06(4)
Ni2 Ni3 Ni4 Au4 54.50(5)
C5 Ni3 Ni4 Ni1 -145.0(5)
C1 Ni3 Ni4 Ni1 45.3(2)
C8 Ni3 Ni4 Ni1 -148.7(3)
Au2 Ni3 Ni4 Ni1 -11.89(4)
Au3 Ni3 Ni4 Ni1 -60.33(2)
Ni6 Ni3 Ni4 Ni1 93.44(3)
Ni2 Ni3 Ni4 Ni1 47.44(3)
C5 Ni3 Ni4 Ni6 121.5(5)
C1 Ni3 Ni4 Ni6 -48.2(2)
C8 Ni3 Ni4 Ni6 117.9(3)
Au2 Ni3 Ni4 Ni6 -105.33(4)
Au3 Ni3 Ni4 Ni6 -153.77(3)
Ni1 Ni3 Ni4 Ni6 -93.44(3)
Ni2 Ni3 Ni4 Ni6 -45.99(3)
C5 Ni3 Ni4 Au3 -84.7(5)
C1 Ni3 Ni4 Au3 105.6(2)
C8 Ni3 Ni4 Au3 -88.4(3)
Au2 Ni3 Ni4 Au3 48.44(3)
Ni6 Ni3 Ni4 Au3 153.77(3)
Ni1 Ni3 Ni4 Au3 60.33(2)
Ni2 Ni3 Ni4 Au3 107.78(3)
P4 Au4 Ni4 C10 -14.4(18)
Ni1 Au4 Ni4 C10 -162.5(18)
Ni5 Au4 Ni4 C10 127.4(18)
P4 Au4 Ni4 C10' -27.7(15)
Ni1 Au4 Ni4 C10' -175.8(15)
Ni5 Au4 Ni4 C10' 114.1(15)
P4 Au4 Ni4 C8 71.3(5)
Ni1 Au4 Ni4 C8 -76.8(5)
Ni5 Au4 Ni4 C8 -146.9(5)
P4 Au4 Ni4 C1 178.1(2)
Ni1 Au4 Ni4 C1 30.00(18)
Ni5 Au4 Ni4 C1 -40.09(18)
P4 Au4 Ni4 Ni3 140.55(9)
Ni1 Au4 Ni4 Ni3 -7.59(4)
Ni5 Au4 Ni4 Ni3 -77.68(5)
P4 Au4 Ni4 Ni5 -141.77(9)
Ni1 Au4 Ni4 Ni5 70.09(3)
P4 Au4 Ni4 Ni1 148.14(9)
Ni5 Au4 Ni4 Ni1 -70.09(3)
P4 Au4 Ni4 Ni6 -148.97(9)
Ni1 Au4 Ni4 Ni6 62.90(4)
Ni5 Au4 Ni4 Ni6 -7.19(3)
P4 Au4 Ni4 Au3 95.20(9)
Ni1 Au4 Ni4 Au3 -52.94(2)
Ni5 Au4 Ni4 Au3 -123.03(3)
C2 Ni1 Ni4 C10 -29(3)
C1 Ni1 Ni4 C10 152(3)
Au3 Ni1 Ni4 C10 -79(3)
Au1 Ni1 Ni4 C10 93(3)
Ni2 Ni1 Ni4 C10 156(3)
Au4 Ni1 Ni4 C10 23(3)
Au2 Ni1 Ni4 C10 -139(3)
Ni5 Ni1 Ni4 C10 96(3)
Ni3 Ni1 Ni4 C10 -150(3)
C2 Ni1 Ni4 C10' -45(2)
C1 Ni1 Ni4 C10' 137(2)
Au3 Ni1 Ni4 C10' -95(2)
Au1 Ni1 Ni4 C10' 77(2)
Ni2 Ni1 Ni4 C10' 140(2)
Au4 Ni1 Ni4 C10' 7(2)
Au2 Ni1 Ni4 C10' -155(2)
Ni5 Ni1 Ni4 C10' 80(2)
Ni3 Ni1 Ni4 C10' -166(2)
C2 Ni1 Ni4 C8 95.1(4)
C1 Ni1 Ni4 C8 -83.6(4)
Au3 Ni1 Ni4 C8 44.9(2)
Au1 Ni1 Ni4 C8 -143.0(2)
Ni2 Ni1 Ni4 C8 -79.7(2)
Au4 Ni1 Ni4 C8 146.7(2)
Au2 Ni1 Ni4 C8 -15.6(2)
Ni5 Ni1 Ni4 C8 -140.4(2)
Ni3 Ni1 Ni4 C8 -26.2(2)
C2 Ni1 Ni4 C1 178.7(4)
Au3 Ni1 Ni4 C1 128.5(3)
Au1 Ni1 Ni4 C1 -59.4(3)
Ni2 Ni1 Ni4 C1 3.9(3)
Au4 Ni1 Ni4 C1 -129.7(3)
Au2 Ni1 Ni4 C1 68.1(3)
Ni5 Ni1 Ni4 C1 -56.8(3)
Ni3 Ni1 Ni4 C1 57.4(3)
C2 Ni1 Ni4 Ni3 121.3(3)
C1 Ni1 Ni4 Ni3 -57.4(3)
Au3 Ni1 Ni4 Ni3 71.10(3)
Au1 Ni1 Ni4 Ni3 -116.85(4)
Ni2 Ni1 Ni4 Ni3 -53.51(4)
Au4 Ni1 Ni4 Ni3 172.89(4)
Au2 Ni1 Ni4 Ni3 10.63(3)
Ni5 Ni1 Ni4 Ni3 -114.21(4)
C2 Ni1 Ni4 Ni5 -124.5(3)
C1 Ni1 Ni4 Ni5 56.8(3)
Au3 Ni1 Ni4 Ni5 -174.69(4)
Au1 Ni1 Ni4 Ni5 -2.64(4)
Ni2 Ni1 Ni4 Ni5 60.70(3)
Au4 Ni1 Ni4 Ni5 -72.89(3)
Au2 Ni1 Ni4 Ni5 124.85(4)
Ni3 Ni1 Ni4 Ni5 114.21(4)
C2 Ni1 Ni4 Au4 -51.6(3)
C1 Ni1 Ni4 Au4 129.7(3)
Au3 Ni1 Ni4 Au4 -101.79(3)
Au1 Ni1 Ni4 Au4 70.26(3)
Ni2 Ni1 Ni4 Au4 133.59(3)
Au2 Ni1 Ni4 Au4 -162.26(4)
Ni5 Ni1 Ni4 Au4 72.89(3)
Ni3 Ni1 Ni4 Au4 -172.89(4)
C2 Ni1 Ni4 Ni6 -175.3(3)
C1 Ni1 Ni4 Ni6 6.0(3)
Au3 Ni1 Ni4 Ni6 134.48(3)
Au1 Ni1 Ni4 Ni6 -53.47(4)
Ni2 Ni1 Ni4 Ni6 9.87(3)
Au4 Ni1 Ni4 Ni6 -123.73(3)
Au2 Ni1 Ni4 Ni6 74.01(3)
Ni5 Ni1 Ni4 Ni6 -50.83(3)
Ni3 Ni1 Ni4 Ni6 63.38(3)
C2 Ni1 Ni4 Au3 50.2(3)
C1 Ni1 Ni4 Au3 -128.5(3)
Au1 Ni1 Ni4 Au3 172.05(4)
Ni2 Ni1 Ni4 Au3 -124.61(3)
Au4 Ni1 Ni4 Au3 101.79(3)
Au2 Ni1 Ni4 Au3 -60.46(3)
Ni5 Ni1 Ni4 Au3 174.69(4)
Ni3 Ni1 Ni4 Au3 -71.10(3)
P3 Au3 Ni4 C10 -25(2)
Ni1 Au3 Ni4 C10 130(2)
Ni3 Au3 Ni4 C10 -151(2)
Au2 Au3 Ni4 C10 175(2)
P3 Au3 Ni4 C10' -19.8(18)
Ni1 Au3 Ni4 C10' 134.6(18)
Ni3 Au3 Ni4 C10' -146.2(18)
Au2 Au3 Ni4 C10' -179.7(18)
P3 Au3 Ni4 C8 69.6(3)
Ni1 Au3 Ni4 C8 -135.9(2)
Ni3 Au3 Ni4 C8 -56.8(2)
Au2 Au3 Ni4 C8 -90.2(2)
P3 Au3 Ni4 C1 174.81(19)
Ni1 Au3 Ni4 C1 -30.78(18)
Ni3 Au3 Ni4 C1 48.38(18)
Au2 Au3 Ni4 C1 14.93(18)
P3 Au3 Ni4 Ni3 126.43(8)
Ni1 Au3 Ni4 Ni3 -79.16(3)
Au2 Au3 Ni4 Ni3 -33.45(3)
P3 Au3 Ni4 Ni5 -149.49(8)
Ni1 Au3 Ni4 Ni5 4.92(3)
Ni3 Au3 Ni4 Ni5 84.08(4)
Au2 Au3 Ni4 Ni5 50.63(3)
P3 Au3 Ni4 Au4 -97.35(8)
Ni1 Au3 Ni4 Au4 57.07(3)
Ni3 Au3 Ni4 Au4 136.22(4)
Au2 Au3 Ni4 Au4 102.772(19)
P3 Au3 Ni4 Ni1 -154.42(8)
Ni3 Au3 Ni4 Ni1 79.16(3)
Au2 Au3 Ni4 Ni1 45.71(2)
P3 Au3 Ni4 Ni6 152.69(8)
Ni1 Au3 Ni4 Ni6 -52.90(4)
Ni3 Au3 Ni4 Ni6 26.26(3)
Au2 Au3 Ni4 Ni6 -7.19(3)
C10 Ni4 Ni5 C6 -10.4(14)
C10' Ni4 Ni5 C6 -26.0(12)
C8 Ni4 Ni5 C6 -161.5(5)
C1 Ni4 Ni5 C6 163.7(4)
Ni3 Ni4 Ni5 C6 170.8(4)
Au4 Ni4 Ni5 C6 47.2(4)
Ni1 Ni4 Ni5 C6 114.7(4)
Ni6 Ni4 Ni5 C6 -141.2(4)
Au3 Ni4 Ni5 C6 110.1(4)
C10 Ni4 Ni5 C1 -174.1(14)
C10' Ni4 Ni5 C1 170.3(12)
C8 Ni4 Ni5 C1 34.8(5)
Ni3 Ni4 Ni5 C1 7.1(3)
Au4 Ni4 Ni5 C1 -116.5(3)
Ni1 Ni4 Ni5 C1 -49.1(3)
Ni6 Ni4 Ni5 C1 55.1(3)
Au3 Ni4 Ni5 C1 -53.6(3)
C10 Ni4 Ni5 C7 86.4(14)
C10' Ni4 Ni5 C7 70.7(11)
C8 Ni4 Ni5 C7 -64.7(5)
C1 Ni4 Ni5 C7 -99.6(3)
Ni3 Ni4 Ni5 C7 -92.5(2)
Au4 Ni4 Ni5 C7 143.9(2)
Ni1 Ni4 Ni5 C7 -148.6(2)
Ni6 Ni4 Ni5 C7 -44.5(2)
Au3 Ni4 Ni5 C7 -153.2(2)
C10 Ni4 Ni5 Ni6 130.8(14)
C10' Ni4 Ni5 Ni6 115.2(11)
C8 Ni4 Ni5 Ni6 -20.3(4)
C1 Ni4 Ni5 Ni6 -55.1(3)
Ni3 Ni4 Ni5 Ni6 -48.01(4)
Au4 Ni4 Ni5 Ni6 -171.59(4)
Ni1 Ni4 Ni5 Ni6 -104.14(4)
Au3 Ni4 Ni5 Ni6 -108.74(4)
C10 Ni4 Ni5 Ni1 -125.0(14)
C10' Ni4 Ni5 Ni1 -140.7(11)
C8 Ni4 Ni5 Ni1 83.9(4)
C1 Ni4 Ni5 Ni1 49.1(3)
Ni3 Ni4 Ni5 Ni1 56.13(3)
Au4 Ni4 Ni5 Ni1 -67.45(3)
Ni6 Ni4 Ni5 Ni1 104.14(4)
Au3 Ni4 Ni5 Ni1 -4.60(3)
C10 Ni4 Ni5 Au1 -122.5(14)
C10' Ni4 Ni5 Au1 -138.1(11)
C8 Ni4 Ni5 Au1 86.4(4)
C1 Ni4 Ni5 Au1 51.6(3)
Ni3 Ni4 Ni5 Au1 58.65(5)
Au4 Ni4 Ni5 Au1 -64.93(3)
Ni1 Ni4 Ni5 Au1 2.52(3)
Ni6 Ni4 Ni5 Au1 106.66(4)
Au3 Ni4 Ni5 Au1 -2.08(5)
C10 Ni4 Ni5 Au4 -57.6(14)
C10' Ni4 Ni5 Au4 -73.2(11)
C8 Ni4 Ni5 Au4 151.3(4)
C1 Ni4 Ni5 Au4 116.5(3)
Ni3 Ni4 Ni5 Au4 123.57(4)
Ni1 Ni4 Ni5 Au4 67.45(3)
Ni6 Ni4 Ni5 Au4 171.59(4)
Au3 Ni4 Ni5 Au4 62.85(3)
C10 Ni4 Ni5 Ni2 -176.8(14)
C10' Ni4 Ni5 Ni2 167.6(11)
C8 Ni4 Ni5 Ni2 32.1(4)
C1 Ni4 Ni5 Ni2 -2.7(3)
Ni3 Ni4 Ni5 Ni2 4.34(4)
Au4 Ni4 Ni5 Ni2 -119.23(3)
Ni1 Ni4 Ni5 Ni2 -51.78(3)
Ni6 Ni4 Ni5 Ni2 52.36(3)
Au3 Ni4 Ni5 Ni2 -56.38(4)
C2 Ni1 Ni5 C6 0.0(5)
C1 Ni1 Ni5 C6 178.3(4)
Au3 Ni1 Ni5 C6 -121.7(3)
Au1 Ni1 Ni5 C6 49.8(3)
Ni2 Ni1 Ni5 C6 124.9(3)
Au4 Ni1 Ni5 C6 -57.4(3)
Au2 Ni1 Ni5 C6 144.7(3)
Ni4 Ni1 Ni5 C6 -127.6(3)
Ni3 Ni1 Ni5 C6 -172.7(3)
C2 Ni1 Ni5 C1 -178.4(5)
Au3 Ni1 Ni5 C1 60.0(3)
Au1 Ni1 Ni5 C1 -128.5(3)
Ni2 Ni1 Ni5 C1 -53.4(3)
Au4 Ni1 Ni5 C1 124.3(3)
Au2 Ni1 Ni5 C1 -33.7(3)
Ni4 Ni1 Ni5 C1 54.1(3)
Ni3 Ni1 Ni5 C1 9.0(3)
C2 Ni1 Ni5 C7 -177.6(5)
C1 Ni1 Ni5 C7 0.8(5)
Au3 Ni1 Ni5 C7 60.8(4)
Au1 Ni1 Ni5 C7 -127.7(4)
Ni2 Ni1 Ni5 C7 -52.6(4)
Au4 Ni1 Ni5 C7 125.1(4)
Au2 Ni1 Ni5 C7 -32.9(4)
Ni4 Ni1 Ni5 C7 54.9(4)
Ni3 Ni1 Ni5 C7 9.8(4)
C2 Ni1 Ni5 Ni6 -167.3(4)
C1 Ni1 Ni5 Ni6 11.0(3)
Au3 Ni1 Ni5 Ni6 71.02(5)
Au1 Ni1 Ni5 Ni6 -117.48(4)
Ni2 Ni1 Ni5 Ni6 -42.35(4)
Au4 Ni1 Ni5 Ni6 135.33(4)
Au2 Ni1 Ni5 Ni6 -22.64(5)
Ni4 Ni1 Ni5 Ni6 65.12(4)
Ni3 Ni1 Ni5 Ni6 20.01(4)
C2 Ni1 Ni5 Ni4 127.6(4)
C1 Ni1 Ni5 Ni4 -54.1(3)
Au3 Ni1 Ni5 Ni4 5.90(4)
Au1 Ni1 Ni5 Ni4 177.40(4)
Ni2 Ni1 Ni5 Ni4 -107.47(4)
Au4 Ni1 Ni5 Ni4 70.21(3)
Au2 Ni1 Ni5 Ni4 -87.75(5)
Ni3 Ni1 Ni5 Ni4 -45.10(3)
C2 Ni1 Ni5 Au1 -49.8(4)
C1 Ni1 Ni5 Au1 128.5(3)
Au3 Ni1 Ni5 Au1 -171.50(5)
Ni2 Ni1 Ni5 Au1 75.13(3)
Au4 Ni1 Ni5 Au1 -107.19(3)
Au2 Ni1 Ni5 Au1 94.85(4)
Ni4 Ni1 Ni5 Au1 -177.40(4)
Ni3 Ni1 Ni5 Au1 137.50(3)
C2 Ni1 Ni5 Au4 57.3(4)
C1 Ni1 Ni5 Au4 -124.3(3)
Au3 Ni1 Ni5 Au4 -64.31(4)
Au1 Ni1 Ni5 Au4 107.19(3)
Ni2 Ni1 Ni5 Au4 -177.68(4)
Au2 Ni1 Ni5 Au4 -157.96(5)
Ni4 Ni1 Ni5 Au4 -70.21(3)
Ni3 Ni1 Ni5 Au4 -115.31(3)
C2 Ni1 Ni5 Ni2 -125.0(4)
C1 Ni1 Ni5 Ni2 53.4(3)
Au3 Ni1 Ni5 Ni2 113.37(5)
Au1 Ni1 Ni5 Ni2 -75.13(3)
Au4 Ni1 Ni5 Ni2 177.68(4)
Au2 Ni1 Ni5 Ni2 19.72(4)
Ni4 Ni1 Ni5 Ni2 107.47(4)
Ni3 Ni1 Ni5 Ni2 62.37(3)
P1 Au1 Ni5 C6 7.4(3)
Ni1 Au1 Ni5 C6 -141.4(3)
Ni2 Au1 Ni5 C6 153.1(3)
P1 Au1 Ni5 C1 -179.3(2)
Ni1 Au1 Ni5 C1 31.97(19)
Ni2 Au1 Ni5 C1 -33.56(19)
P1 Au1 Ni5 C7 -80.4(3)
Ni1 Au1 Ni5 C7 130.9(3)
Ni2 Au1 Ni5 C7 65.3(3)
P1 Au1 Ni5 Ni6 -134.92(11)
Ni1 Au1 Ni5 Ni6 76.31(4)
Ni2 Au1 Ni5 Ni6 10.78(4)
P1 Au1 Ni5 Ni4 146.09(11)
Ni1 Au1 Ni5 Ni4 -2.67(4)
Ni2 Au1 Ni5 Ni4 -68.20(4)
P1 Au1 Ni5 Ni1 148.77(11)
Ni2 Au1 Ni5 Ni1 -65.53(3)
P1 Au1 Ni5 Au4 94.00(11)
Ni1 Au1 Ni5 Au4 -54.77(3)
Ni2 Au1 Ni5 Au4 -120.30(3)
P1 Au1 Ni5 Ni2 -145.70(11)
Ni1 Au1 Ni5 Ni2 65.53(3)
P4 Au4 Ni5 C6 -5.5(3)
Ni1 Au4 Ni5 C6 136.8(2)
Ni4 Au4 Ni5 C6 -148.6(2)
P4 Au4 Ni5 C1 -176.3(2)
Ni1 Au4 Ni5 C1 -34.02(19)
Ni4 Au4 Ni5 C1 40.54(19)
P4 Au4 Ni5 C7 85.9(3)
Ni1 Au4 Ni5 C7 -131.8(3)
Ni4 Au4 Ni5 C7 -57.3(3)
P4 Au4 Ni5 Ni6 153.30(10)
Ni1 Au4 Ni5 Ni6 -64.44(5)
Ni4 Au4 Ni5 Ni6 10.12(4)
P4 Au4 Ni5 Ni4 143.18(10)
Ni1 Au4 Ni5 Ni4 -74.56(3)
P4 Au4 Ni5 Ni1 -142.26(9)
Ni4 Au4 Ni5 Ni1 74.56(3)
P4 Au4 Ni5 Au1 -88.73(10)
Ni1 Au4 Ni5 Au1 53.52(2)
Ni4 Au4 Ni5 Au1 128.08(3)
P4 Au4 Ni5 Ni2 -144.34(9)
Ni1 Au4 Ni5 Ni2 -2.09(3)
Ni4 Au4 Ni5 Ni2 72.47(4)
C3 Ni2 Ni5 C6 -19.4(6)
C4 Ni2 Ni5 C6 86.0(4)
C1 Ni2 Ni5 C6 -163.3(5)
Ni6 Ni2 Ni5 C6 127.9(4)
Ni1 Ni2 Ni5 C6 -108.1(4)
Au2 Ni2 Ni5 C6 -123.9(4)
Au1 Ni2 Ni5 C6 -39.9(4)
Ni3 Ni2 Ni5 C6 -170.0(4)
C3 Ni2 Ni5 C1 143.9(5)
C4 Ni2 Ni5 C1 -110.7(4)
Ni6 Ni2 Ni5 C1 -68.8(3)
Ni1 Ni2 Ni5 C1 55.2(3)
Au2 Ni2 Ni5 C1 39.4(3)
Au1 Ni2 Ni5 C1 123.4(3)
Ni3 Ni2 Ni5 C1 -6.7(3)
C3 Ni2 Ni5 C7 -121.9(5)
C4 Ni2 Ni5 C7 -16.5(3)
C1 Ni2 Ni5 C7 94.2(4)
Ni6 Ni2 Ni5 C7 25.4(2)
Ni1 Ni2 Ni5 C7 149.4(2)
Au2 Ni2 Ni5 C7 133.6(2)
Au1 Ni2 Ni5 C7 -142.4(2)
Ni3 Ni2 Ni5 C7 87.5(2)
C3 Ni2 Ni5 Ni6 -147.4(5)
C4 Ni2 Ni5 Ni6 -41.9(2)
C1 Ni2 Ni5 Ni6 68.8(3)
Ni1 Ni2 Ni5 Ni6 123.96(4)
Au2 Ni2 Ni5 Ni6 108.15(4)
Au1 Ni2 Ni5 Ni6 -167.86(4)
Ni3 Ni2 Ni5 Ni6 62.09(3)
C3 Ni2 Ni5 Ni4 146.9(5)
C4 Ni2 Ni5 Ni4 -107.7(2)
C1 Ni2 Ni5 Ni4 3.0(3)
Ni6 Ni2 Ni5 Ni4 -65.78(4)
Ni1 Ni2 Ni5 Ni4 58.17(3)
Au2 Ni2 Ni5 Ni4 42.36(4)
Au1 Ni2 Ni5 Ni4 126.35(3)
Ni3 Ni2 Ni5 Ni4 -3.69(3)
C3 Ni2 Ni5 Ni1 88.7(5)
C4 Ni2 Ni5 Ni1 -165.9(2)
C1 Ni2 Ni5 Ni1 -55.2(3)
Ni6 Ni2 Ni5 Ni1 -123.96(4)
Au2 Ni2 Ni5 Ni1 -15.81(3)
Au1 Ni2 Ni5 Ni1 68.18(3)
Ni3 Ni2 Ni5 Ni1 -61.86(3)
C3 Ni2 Ni5 Au1 20.5(5)
C4 Ni2 Ni5 Au1 125.9(2)
C1 Ni2 Ni5 Au1 -123.4(3)
Ni6 Ni2 Ni5 Au1 167.86(4)
Ni1 Ni2 Ni5 Au1 -68.18(3)
Au2 Ni2 Ni5 Au1 -83.99(3)
Ni3 Ni2 Ni5 Au1 -130.04(3)
C3 Ni2 Ni5 Au4 90.8(5)
C4 Ni2 Ni5 Au4 -163.7(2)
C1 Ni2 Ni5 Au4 -53.0(3)
Ni6 Ni2 Ni5 Au4 -121.80(4)
Ni1 Ni2 Ni5 Au4 2.16(3)
Au2 Ni2 Ni5 Au4 -13.65(5)
Au1 Ni2 Ni5 Au4 70.34(3)
Ni3 Ni2 Ni5 Au4 -59.70(4)
C6 Ni5 Ni6 C9' 61.9(18)
C1 Ni5 Ni6 C9' -124.6(18)
C7 Ni5 Ni6 C9' 37.1(18)
Ni4 Ni5 Ni6 C9' -74.5(18)
Ni1 Ni5 Ni6 C9' -134.3(18)
Au1 Ni5 Ni6 C9' 171.0(18)
Au4 Ni5 Ni6 C9' -83.9(18)
Ni2 Ni5 Ni6 C9' -177.4(18)
C6 Ni5 Ni6 C9 45.6(19)
C1 Ni5 Ni6 C9 -140.9(19)
C7 Ni5 Ni6 C9 20.8(19)
Ni4 Ni5 Ni6 C9 -90.8(19)
Ni1 Ni5 Ni6 C9 -150.5(19)
Au1 Ni5 Ni6 C9 154.7(19)
Au4 Ni5 Ni6 C9 -100.2(19)
Ni2 Ni5 Ni6 C9 166.4(19)
C6 Ni5 Ni6 C7 24.7(5)
C1 Ni5 Ni6 C7 -161.8(4)
Ni4 Ni5 Ni6 C7 -111.6(3)
Ni1 Ni5 Ni6 C7 -171.4(3)
Au1 Ni5 Ni6 C7 133.9(3)
Au4 Ni5 Ni6 C7 -121.0(3)
Ni2 Ni5 Ni6 C7 145.5(3)
C6 Ni5 Ni6 C1 -173.5(5)
C7 Ni5 Ni6 C1 161.8(4)
Ni4 Ni5 Ni6 C1 50.1(3)
Ni1 Ni5 Ni6 C1 -9.6(3)
Au1 Ni5 Ni6 C1 -64.3(3)
Au4 Ni5 Ni6 C1 40.7(3)
Ni2 Ni5 Ni6 C1 -52.7(3)
C6 Ni5 Ni6 C4 -81.4(4)
C1 Ni5 Ni6 C4 92.1(3)
C7 Ni5 Ni6 C4 -106.2(4)
Ni4 Ni5 Ni6 C4 142.2(2)
Ni1 Ni5 Ni6 C4 82.5(2)
Au1 Ni5 Ni6 C4 27.8(2)
Au4 Ni5 Ni6 C4 132.8(2)
Ni2 Ni5 Ni6 C4 39.4(2)
C6 Ni5 Ni6 Ni2 -120.8(4)
C1 Ni5 Ni6 Ni2 52.7(3)
C7 Ni5 Ni6 Ni2 -145.5(3)
Ni4 Ni5 Ni6 Ni2 102.85(4)
Ni1 Ni5 Ni6 Ni2 43.10(3)
Au1 Ni5 Ni6 Ni2 -11.62(4)
Au4 Ni5 Ni6 Ni2 93.45(5)
C6 Ni5 Ni6 Ni3 176.0(4)
C1 Ni5 Ni6 Ni3 -10.5(3)
C7 Ni5 Ni6 Ni3 151.2(3)
Ni4 Ni5 Ni6 Ni3 39.62(3)
Ni1 Ni5 Ni6 Ni3 -20.13(4)
Au1 Ni5 Ni6 Ni3 -74.85(4)
Au4 Ni5 Ni6 Ni3 30.22(6)
Ni2 Ni5 Ni6 Ni3 -63.23(3)
C6 Ni5 Ni6 Ni4 136.4(4)
C1 Ni5 Ni6 Ni4 -50.1(3)
C7 Ni5 Ni6 Ni4 111.6(3)
Ni1 Ni5 Ni6 Ni4 -59.75(3)
Au1 Ni5 Ni6 Ni4 -114.47(4)
Au4 Ni5 Ni6 Ni4 -9.40(4)
Ni2 Ni5 Ni6 Ni4 -102.85(4)
C3 Ni2 Ni6 C9' -46(2)
C4 Ni2 Ni6 C9' -60(2)
C1 Ni2 Ni6 C9' 124.8(19)
Ni1 Ni2 Ni6 C9' 131.9(19)
Au2 Ni2 Ni6 C9' 75.7(19)
Au1 Ni2 Ni6 C9' -172.1(19)
Ni3 Ni2 Ni6 C9' 76.8(19)
Ni5 Ni2 Ni6 C9' 177.2(19)
C3 Ni2 Ni6 C9 -36.7(10)
C4 Ni2 Ni6 C9 -50.5(9)
C1 Ni2 Ni6 C9 133.9(9)
Ni1 Ni2 Ni6 C9 141.1(8)
Au2 Ni2 Ni6 C9 84.9(8)
Au1 Ni2 Ni6 C9 -162.9(8)
Ni3 Ni2 Ni6 C9 86.0(8)
Ni5 Ni2 Ni6 C9 -173.6(8)
C3 Ni2 Ni6 C7 107.6(6)
C4 Ni2 Ni6 C7 93.8(4)
C1 Ni2 Ni6 C7 -81.8(3)
Ni1 Ni2 Ni6 C7 -74.6(3)
Au2 Ni2 Ni6 C7 -130.8(3)
Au1 Ni2 Ni6 C7 -18.6(3)
Ni3 Ni2 Ni6 C7 -129.7(3)
Ni5 Ni2 Ni6 C7 -29.4(3)
C3 Ni2 Ni6 C1 -170.6(6)
C4 Ni2 Ni6 C1 175.6(4)
Ni1 Ni2 Ni6 C1 7.2(2)
Au2 Ni2 Ni6 C1 -49.0(2)
Au1 Ni2 Ni6 C1 63.1(2)
Ni3 Ni2 Ni6 C1 -47.9(2)
Ni5 Ni2 Ni6 C1 52.4(2)
C3 Ni2 Ni6 C4 13.8(6)
C1 Ni2 Ni6 C4 -175.6(4)
Ni1 Ni2 Ni6 C4 -168.4(3)
Au2 Ni2 Ni6 C4 135.4(3)
Au1 Ni2 Ni6 C4 -112.5(3)
Ni3 Ni2 Ni6 C4 136.5(3)
Ni5 Ni2 Ni6 C4 -123.2(3)
C3 Ni2 Ni6 Ni5 136.9(6)
C4 Ni2 Ni6 Ni5 123.2(3)
C1 Ni2 Ni6 Ni5 -52.4(2)
Ni1 Ni2 Ni6 Ni5 -45.22(3)
Au2 Ni2 Ni6 Ni5 -101.42(4)
Au1 Ni2 Ni6 Ni5 10.71(3)
Ni3 Ni2 Ni6 Ni5 -100.35(4)
C3 Ni2 Ni6 Ni3 -122.7(6)
C4 Ni2 Ni6 Ni3 -136.5(3)
C1 Ni2 Ni6 Ni3 47.9(2)
Ni1 Ni2 Ni6 Ni3 55.14(3)
Au2 Ni2 Ni6 Ni3 -1.07(4)
Au1 Ni2 Ni6 Ni3 111.06(4)
Ni5 Ni2 Ni6 Ni3 100.35(4)
C3 Ni2 Ni6 Ni4 -166.7(6)
C4 Ni2 Ni6 Ni4 179.5(3)
C1 Ni2 Ni6 Ni4 3.9(2)
Ni1 Ni2 Ni6 Ni4 11.09(4)
Au2 Ni2 Ni6 Ni4 -45.11(4)
Au1 Ni2 Ni6 Ni4 67.02(4)
Ni3 Ni2 Ni6 Ni4 -44.05(3)
Ni5 Ni2 Ni6 Ni4 56.31(3)
C5 Ni3 Ni6 C9' -46.1(14)
C1 Ni3 Ni6 C9' 157.3(13)
C8 Ni3 Ni6 C9' 57.2(13)
Ni4 Ni3 Ni6 C9' 100.0(13)
Au2 Ni3 Ni6 C9' -144.5(13)
Au3 Ni3 Ni6 C9' 132.9(13)
Ni1 Ni3 Ni6 C9' 164.8(13)
Ni2 Ni3 Ni6 C9' -145.6(13)
C5 Ni3 Ni6 C9 -28.0(9)
C1 Ni3 Ni6 C9 175.4(9)
C8 Ni3 Ni6 C9 75.2(9)
Ni4 Ni3 Ni6 C9 118.0(9)
Au2 Ni3 Ni6 C9 -126.4(9)
Au3 Ni3 Ni6 C9 150.9(9)
Ni1 Ni3 Ni6 C9 -177.1(9)
Ni2 Ni3 Ni6 C9 -127.5(9)
C5 Ni3 Ni6 C7 -159.4(5)
C1 Ni3 Ni6 C7 44.0(4)
C8 Ni3 Ni6 C7 -56.1(4)
Ni4 Ni3 Ni6 C7 -13.3(3)
Au2 Ni3 Ni6 C7 102.2(3)
Au3 Ni3 Ni6 C7 19.5(3)
Ni1 Ni3 Ni6 C7 51.5(3)
Ni2 Ni3 Ni6 C7 101.1(3)
C5 Ni3 Ni6 C1 156.6(5)
C8 Ni3 Ni6 C1 -100.1(4)
Ni4 Ni3 Ni6 C1 -57.3(3)
Au2 Ni3 Ni6 C1 58.2(3)
Au3 Ni3 Ni6 C1 -24.4(3)
Ni1 Ni3 Ni6 C1 7.5(3)
Ni2 Ni3 Ni6 C1 57.1(3)
C5 Ni3 Ni6 C4 67.8(4)
C1 Ni3 Ni6 C4 -88.8(4)
C8 Ni3 Ni6 C4 171.1(3)
Ni4 Ni3 Ni6 C4 -146.1(2)
Au2 Ni3 Ni6 C4 -30.6(2)
Au3 Ni3 Ni6 C4 -113.3(2)
Ni1 Ni3 Ni6 C4 -81.3(2)
Ni2 Ni3 Ni6 C4 -31.7(2)
C5 Ni3 Ni6 Ni5 168.5(4)
C1 Ni3 Ni6 Ni5 11.9(3)
C8 Ni3 Ni6 Ni5 -88.2(2)
Ni4 Ni3 Ni6 Ni5 -45.45(4)
Au2 Ni3 Ni6 Ni5 70.08(4)
Au3 Ni3 Ni6 Ni5 -12.57(6)
Ni1 Ni3 Ni6 Ni5 19.38(4)
Ni2 Ni3 Ni6 Ni5 68.98(4)
C5 Ni3 Ni6 Ni2 99.5(4)
C1 Ni3 Ni6 Ni2 -57.1(3)
C8 Ni3 Ni6 Ni2 -157.2(2)
Ni4 Ni3 Ni6 Ni2 -114.43(4)
Au2 Ni3 Ni6 Ni2 1.10(4)
Au3 Ni3 Ni6 Ni2 -81.56(5)
Ni1 Ni3 Ni6 Ni2 -49.60(3)
C5 Ni3 Ni6 Ni4 -146.1(4)
C1 Ni3 Ni6 Ni4 57.3(3)
C8 Ni3 Ni6 Ni4 -42.8(2)
Au2 Ni3 Ni6 Ni4 115.53(4)
Au3 Ni3 Ni6 Ni4 32.88(4)
Ni1 Ni3 Ni6 Ni4 64.83(3)
Ni2 Ni3 Ni6 Ni4 114.43(4)
C10 Ni4 Ni6 C9' 57(3)
C10' Ni4 Ni6 C9' 53(2)
C8 Ni4 Ni6 C9' -49.3(13)
C1 Ni4 Ni6 C9' -154.2(13)
Ni3 Ni4 Ni6 C9' -93.9(12)
Ni5 Ni4 Ni6 C9' 142.7(12)
Au4 Ni4 Ni6 C9' 150.6(12)
Ni1 Ni4 Ni6 C9' -160.0(12)
Au3 Ni4 Ni6 C9' -119.8(12)
C10 Ni4 Ni6 C9 69(3)
C10' Ni4 Ni6 C9 65(2)
C8 Ni4 Ni6 C9 -36.7(9)
C1 Ni4 Ni6 C9 -141.6(9)
Ni3 Ni4 Ni6 C9 -81.3(9)
Ni5 Ni4 Ni6 C9 155.3(9)
Au4 Ni4 Ni6 C9 163.2(9)
Ni1 Ni4 Ni6 C9 -147.4(9)
Au3 Ni4 Ni6 C9 -107.2(9)
C10 Ni4 Ni6 C7 -39(3)
C10' Ni4 Ni6 C7 -42.8(19)
C8 Ni4 Ni6 C7 -144.9(3)
C1 Ni4 Ni6 C7 110.3(4)
Ni3 Ni4 Ni6 C7 170.5(2)
Ni5 Ni4 Ni6 C7 47.1(2)
Au4 Ni4 Ni6 C7 55.1(2)
Ni1 Ni4 Ni6 C7 104.4(2)
Au3 Ni4 Ni6 C7 144.7(2)
C10 Ni4 Ni6 C1 -149(3)
C10' Ni4 Ni6 C1 -153.1(19)
C8 Ni4 Ni6 C1 104.9(4)
Ni3 Ni4 Ni6 C1 60.3(3)
Ni5 Ni4 Ni6 C1 -63.1(3)
Au4 Ni4 Ni6 C1 -55.2(3)
Ni1 Ni4 Ni6 C1 -5.8(3)
Au3 Ni4 Ni6 C1 34.4(3)
C10 Ni4 Ni6 C4 -153(3)
C10' Ni4 Ni6 C4 -157.1(19)
C8 Ni4 Ni6 C4 100.9(4)
C1 Ni4 Ni6 C4 -4.0(4)
Ni3 Ni4 Ni6 C4 56.3(3)
Ni5 Ni4 Ni6 C4 -67.1(3)
Au4 Ni4 Ni6 C4 -59.1(3)
Ni1 Ni4 Ni6 C4 -9.8(3)
Au3 Ni4 Ni6 C4 30.5(3)
C10 Ni4 Ni6 Ni5 -86(3)
C10' Ni4 Ni6 Ni5 -90.0(19)
C8 Ni4 Ni6 Ni5 168.0(2)
C1 Ni4 Ni6 Ni5 63.1(3)
Ni3 Ni4 Ni6 Ni5 123.39(4)
Au4 Ni4 Ni6 Ni5 7.94(4)
Ni1 Ni4 Ni6 Ni5 57.28(3)
Au3 Ni4 Ni6 Ni5 97.54(4)
C10 Ni4 Ni6 Ni2 -154(3)
C10' Ni4 Ni6 Ni2 -157.6(19)
C8 Ni4 Ni6 Ni2 100.3(2)
C1 Ni4 Ni6 Ni2 -4.5(3)
Ni3 Ni4 Ni6 Ni2 55.71(4)
Ni5 Ni4 Ni6 Ni2 -67.67(4)
Au4 Ni4 Ni6 Ni2 -59.73(4)
Ni1 Ni4 Ni6 Ni2 -10.39(3)
Au3 Ni4 Ni6 Ni2 29.87(4)
C10 Ni4 Ni6 Ni3 151(3)
C10' Ni4 Ni6 Ni3 146.6(19)
C8 Ni4 Ni6 Ni3 44.6(2)
C1 Ni4 Ni6 Ni3 -60.3(3)
Ni5 Ni4 Ni6 Ni3 -123.39(4)
Au4 Ni4 Ni6 Ni3 -115.45(4)
Ni1 Ni4 Ni6 Ni3 -66.10(3)
Au3 Ni4 Ni6 Ni3 -25.84(3)
C2 Ni1 C1 Ni3 -65(13)
Au3 Ni1 C1 Ni3 32.5(2)
Au1 Ni1 C1 Ni3 -149.9(2)
Ni2 Ni1 C1 Ni3 -96.1(3)
Au4 Ni1 C1 Ni3 120.2(2)
Au2 Ni1 C1 Ni3 -39.2(2)
Ni5 Ni1 C1 Ni3 166.5(4)
Ni4 Ni1 C1 Ni3 78.6(3)
C2 Ni1 C1 Ni5 129(13)
Au3 Ni1 C1 Ni5 -134.00(19)
Au1 Ni1 C1 Ni5 43.6(2)
Ni2 Ni1 C1 Ni5 97.4(3)
Au4 Ni1 C1 Ni5 -46.3(2)
Au2 Ni1 C1 Ni5 154.3(2)
Ni4 Ni1 C1 Ni5 -87.9(3)
Ni3 Ni1 C1 Ni5 -166.5(4)
C2 Ni1 C1 Ni2 31(13)
Au3 Ni1 C1 Ni2 128.56(16)
Au1 Ni1 C1 Ni2 -53.83(18)
Au4 Ni1 C1 Ni2 -143.75(17)
Au2 Ni1 C1 Ni2 56.84(17)
Ni5 Ni1 C1 Ni2 -97.4(3)
Ni4 Ni1 C1 Ni2 174.7(4)
Ni3 Ni1 C1 Ni2 96.1(3)
C2 Ni1 C1 Ni4 -144(13)
Au3 Ni1 C1 Ni4 -46.1(2)
Au1 Ni1 C1 Ni4 131.47(19)
Ni2 Ni1 C1 Ni4 -174.7(4)
Au4 Ni1 C1 Ni4 41.5(2)
Au2 Ni1 C1 Ni4 -117.9(2)
Ni5 Ni1 C1 Ni4 87.9(3)
Ni3 Ni1 C1 Ni4 -78.6(3)
C2 Ni1 C1 Ni6 69(13)
Au3 Ni1 C1 Ni6 166.8(13)
Au1 Ni1 C1 Ni6 -15.6(13)
Ni2 Ni1 C1 Ni6 38.3(12)
Au4 Ni1 C1 Ni6 -105.5(13)
Au2 Ni1 C1 Ni6 95.1(13)
Ni5 Ni1 C1 Ni6 -59.2(12)
Ni4 Ni1 C1 Ni6 -147.0(15)
Ni3 Ni1 C1 Ni6 134.3(15)
C5 Ni3 C1 Ni1 101.2(10)
C8 Ni3 C1 Ni1 -105.4(3)
Ni4 Ni3 C1 Ni1 -94.6(3)
Au2 Ni3 C1 Ni1 39.4(2)
Au3 Ni3 C1 Ni1 -30.1(2)
Ni6 Ni3 C1 Ni1 168.3(4)
Ni2 Ni3 C1 Ni1 88.7(3)
C5 Ni3 C1 Ni5 -131.5(13)
C8 Ni3 C1 Ni5 22.0(13)
Ni4 Ni3 C1 Ni5 32.8(11)
Au2 Ni3 C1 Ni5 166.8(13)
Au3 Ni3 C1 Ni5 97.3(12)
Ni6 Ni3 C1 Ni5 -64.3(12)
Ni1 Ni3 C1 Ni5 127.4(14)
Ni2 Ni3 C1 Ni5 -144.0(14)
C5 Ni3 C1 Ni2 12.5(11)
C8 Ni3 C1 Ni2 165.9(3)
Ni4 Ni3 C1 Ni2 176.8(4)
Au2 Ni3 C1 Ni2 -49.3(2)
Au3 Ni3 C1 Ni2 -118.8(2)
Ni6 Ni3 C1 Ni2 79.6(3)
Ni1 Ni3 C1 Ni2 -88.7(3)
C5 Ni3 C1 Ni4 -164.3(9)
C8 Ni3 C1 Ni4 -10.8(3)
Au2 Ni3 C1 Ni4 133.97(16)
Au3 Ni3 C1 Ni4 64.48(15)
Ni6 Ni3 C1 Ni4 -97.1(3)
Ni1 Ni3 C1 Ni4 94.6(3)
Ni2 Ni3 C1 Ni4 -176.8(4)
C5 Ni3 C1 Ni6 -67.1(10)
C8 Ni3 C1 Ni6 86.3(3)
Ni4 Ni3 C1 Ni6 97.1(3)
Au2 Ni3 C1 Ni6 -128.9(2)
Au3 Ni3 C1 Ni6 161.6(2)
Ni1 Ni3 C1 Ni6 -168.3(4)
Ni2 Ni3 C1 Ni6 -79.6(3)
C6 Ni5 C1 Ni1 -6.6(17)
C7 Ni5 C1 Ni1 -179.5(3)
Ni6 Ni5 C1 Ni1 -165.7(4)
Ni4 Ni5 C1 Ni1 96.1(3)
Au1 Ni5 C1 Ni1 -41.1(2)
Au4 Ni5 C1 Ni1 44.9(2)
Ni2 Ni5 C1 Ni1 -88.1(3)
C6 Ni5 C1 Ni3 -134.7(15)
C7 Ni5 C1 Ni3 52.4(13)
Ni6 Ni5 C1 Ni3 66.2(12)
Ni4 Ni5 C1 Ni3 -32.0(11)
Ni1 Ni5 C1 Ni3 -128.1(14)
Au1 Ni5 C1 Ni3 -169.2(13)
Au4 Ni5 C1 Ni3 -83.2(12)
Ni2 Ni5 C1 Ni3 143.9(14)
C6 Ni5 C1 Ni2 81.4(16)
C7 Ni5 C1 Ni2 -91.4(3)
Ni6 Ni5 C1 Ni2 -77.6(2)
Ni4 Ni5 C1 Ni2 -175.9(4)
Ni1 Ni5 C1 Ni2 88.1(3)
Au1 Ni5 C1 Ni2 47.0(2)
Au4 Ni5 C1 Ni2 133.0(2)
C6 Ni5 C1 Ni4 -102.7(15)
C7 Ni5 C1 Ni4 84.5(3)
Ni6 Ni5 C1 Ni4 98.2(3)
Ni1 Ni5 C1 Ni4 -96.1(3)
Au1 Ni5 C1 Ni4 -137.18(18)
Au4 Ni5 C1 Ni4 -51.17(17)
Ni2 Ni5 C1 Ni4 175.9(4)
C6 Ni5 C1 Ni6 159.1(15)
C7 Ni5 C1 Ni6 -13.8(3)
Ni4 Ni5 C1 Ni6 -98.2(3)
Ni1 Ni5 C1 Ni6 165.7(4)
Au1 Ni5 C1 Ni6 124.59(17)
Au4 Ni5 C1 Ni6 -149.40(17)
Ni2 Ni5 C1 Ni6 77.6(2)
C3 Ni2 C1 Ni1 -21.8(9)
C4 Ni2 C1 Ni1 166.1(3)
Ni6 Ni2 C1 Ni1 169.7(3)
Au2 Ni2 C1 Ni1 -52.45(17)
Au1 Ni2 C1 Ni1 47.50(17)
Ni3 Ni2 C1 Ni1 -98.1(3)
Ni5 Ni2 C1 Ni1 91.9(3)
C3 Ni2 C1 Ni3 76.3(9)
C4 Ni2 C1 Ni3 -95.8(3)
Ni6 Ni2 C1 Ni3 -92.2(3)
Ni1 Ni2 C1 Ni3 98.1(3)
Au2 Ni2 C1 Ni3 45.65(19)
Au1 Ni2 C1 Ni3 145.6(2)
Ni5 Ni2 C1 Ni3 -170.0(4)
C3 Ni2 C1 Ni5 -113.7(8)
C4 Ni2 C1 Ni5 74.2(3)
Ni6 Ni2 C1 Ni5 77.8(2)
Ni1 Ni2 C1 Ni5 -91.9(3)
Au2 Ni2 C1 Ni5 -144.4(2)
Au1 Ni2 C1 Ni5 -44.4(2)
Ni3 Ni2 C1 Ni5 170.0(4)
C3 Ni2 C1 Ni4 105(3)
C4 Ni2 C1 Ni4 -67(3)
Ni6 Ni2 C1 Ni4 -63(3)
Ni1 Ni2 C1 Ni4 127(3)
Au2 Ni2 C1 Ni4 74(3)
Au1 Ni2 C1 Ni4 174(3)
Ni3 Ni2 C1 Ni4 29(3)
Ni5 Ni2 C1 Ni4 -141(3)
C3 Ni2 C1 Ni6 168.5(8)
C4 Ni2 C1 Ni6 -3.6(3)
Ni1 Ni2 C1 Ni6 -169.7(3)
Au2 Ni2 C1 Ni6 137.81(16)
Au1 Ni2 C1 Ni6 -122.24(16)
Ni3 Ni2 C1 Ni6 92.2(3)
Ni5 Ni2 C1 Ni6 -77.8(2)
C10 Ni4 C1 Ni1 -77(3)
C10' Ni4 C1 Ni1 -113(3)
C8 Ni4 C1 Ni1 108.5(3)
Ni3 Ni4 C1 Ni1 97.2(3)
Ni5 Ni4 C1 Ni1 -92.0(3)
Au4 Ni4 C1 Ni1 -40.5(2)
Ni6 Ni4 C1 Ni1 -171.1(4)
Au3 Ni4 C1 Ni1 39.23(19)
C10 Ni4 C1 Ni3 -174(3)
C10' Ni4 C1 Ni3 150(3)
C8 Ni4 C1 Ni3 11.3(3)
Ni5 Ni4 C1 Ni3 170.8(3)
Au4 Ni4 C1 Ni3 -137.72(16)
Ni1 Ni4 C1 Ni3 -97.2(3)
Ni6 Ni4 C1 Ni3 91.7(3)
Au3 Ni4 C1 Ni3 -57.97(14)
C10 Ni4 C1 Ni5 15(3)
C10' Ni4 C1 Ni5 -21(3)
C8 Ni4 C1 Ni5 -159.6(3)
Ni3 Ni4 C1 Ni5 -170.8(3)
Au4 Ni4 C1 Ni5 51.44(17)
Ni1 Ni4 C1 Ni5 92.0(3)
Ni6 Ni4 C1 Ni5 -79.1(2)
Au3 Ni4 C1 Ni5 131.20(19)
C10 Ni4 C1 Ni2 157(4)
C10' Ni4 C1 Ni2 121(4)
C8 Ni4 C1 Ni2 -18(3)
Ni3 Ni4 C1 Ni2 -29(3)
Ni5 Ni4 C1 Ni2 141(3)
Au4 Ni4 C1 Ni2 -167(3)
Ni1 Ni4 C1 Ni2 -127(3)
Ni6 Ni4 C1 Ni2 62(3)
Au3 Ni4 C1 Ni2 -87(3)
C10 Ni4 C1 Ni6 94(3)
C10' Ni4 C1 Ni6 59(3)
C8 Ni4 C1 Ni6 -80.5(3)
Ni3 Ni4 C1 Ni6 -91.7(3)
Ni5 Ni4 C1 Ni6 79.1(2)
Au4 Ni4 C1 Ni6 130.5(2)
Ni1 Ni4 C1 Ni6 171.1(4)
Au3 Ni4 C1 Ni6 -149.7(2)
C9' Ni6 C1 Ni1 -171(2)
C9 Ni6 C1 Ni1 -142.8(18)
C7 Ni6 C1 Ni1 75.2(13)
C4 Ni6 C1 Ni1 -35.7(14)
Ni5 Ni6 C1 Ni1 60.8(12)
Ni2 Ni6 C1 Ni1 -39.0(12)
Ni3 Ni6 C1 Ni1 -134.9(15)
Ni4 Ni6 C1 Ni1 146.9(15)
C9' Ni6 C1 Ni3 -37(2)
C9 Ni6 C1 Ni3 -7.9(16)
C7 Ni6 C1 Ni3 -149.9(3)
C4 Ni6 C1 Ni3 99.2(3)
Ni5 Ni6 C1 Ni3 -164.4(4)
Ni2 Ni6 C1 Ni3 95.8(3)
Ni4 Ni6 C1 Ni3 -78.2(3)
C9' Ni6 C1 Ni5 128(2)
C9 Ni6 C1 Ni5 156.5(15)
C7 Ni6 C1 Ni5 14.5(3)
C4 Ni6 C1 Ni5 -96.5(3)
Ni2 Ni6 C1 Ni5 -99.8(2)
Ni3 Ni6 C1 Ni5 164.4(4)
Ni4 Ni6 C1 Ni5 86.1(3)
C9' Ni6 C1 Ni2 -132(2)
C9 Ni6 C1 Ni2 -103.7(15)
C7 Ni6 C1 Ni2 114.3(3)
C4 Ni6 C1 Ni2 3.3(3)
Ni5 Ni6 C1 Ni2 99.8(2)
Ni3 Ni6 C1 Ni2 -95.8(3)
Ni4 Ni6 C1 Ni2 -174.1(3)
C9' Ni6 C1 Ni4 42(2)
C9 Ni6 C1 Ni4 70.3(15)
C7 Ni6 C1 Ni4 -71.7(3)
C4 Ni6 C1 Ni4 177.4(3)
Ni5 Ni6 C1 Ni4 -86.1(3)
Ni2 Ni6 C1 Ni4 174.1(3)
Ni3 Ni6 C1 Ni4 78.2(3)
C1 Ni1 C2 O2 49(29)
Au3 Ni1 C2 O2 -48(21)
Au1 Ni1 C2 O2 134(21)
Ni2 Ni1 C2 O2 80(21)
Au4 Ni1 C2 O2 -136(21)
Au2 Ni1 C2 O2 23(21)
Ni5 Ni1 C2 O2 177(100)
Ni4 Ni1 C2 O2 -93(21)
Ni3 Ni1 C2 O2 -14(21)
C4 Ni2 C3 O3 37(11)
C1 Ni2 C3 O3 -136(11)
Ni6 Ni2 C3 O3 26(11)
Ni1 Ni2 C3 O3 -152(11)
Au2 Ni2 C3 O3 -105(11)
Au1 Ni2 C3 O3 156(11)
Ni3 Ni2 C3 O3 -80(11)
Ni5 Ni2 C3 O3 139(11)
C3 Ni2 C4 O4 6.7(12)
C1 Ni2 C4 O4 -176.4(11)
Ni6 Ni2 C4 O4 -179.9(13)
Ni1 Ni2 C4 O4 -158.9(9)
Au2 Ni2 C4 O4 89.9(12)
Au1 Ni2 C4 O4 -86.5(11)
Ni3 Ni2 C4 O4 140.9(11)
Ni5 Ni2 C4 O4 -137.2(11)
C3 Ni2 C4 Ni6 -173.4(3)
C1 Ni2 C4 Ni6 3.5(3)
Ni1 Ni2 C4 Ni6 21.0(5)
Au2 Ni2 C4 Ni6 -90.2(4)
Au1 Ni2 C4 Ni6 93.4(2)
Ni3 Ni2 C4 Ni6 -39.2(2)
Ni5 Ni2 C4 Ni6 42.74(17)
C9' Ni6 C4 O4 -31.3(15)
C9 Ni6 C4 O4 -36.9(11)
C7 Ni6 C4 O4 73.2(10)
C1 Ni6 C4 O4 176.5(9)
Ni5 Ni6 C4 O4 126.2(9)
Ni2 Ni6 C4 O4 179.9(11)
Ni3 Ni6 C4 O4 -140.3(9)
Ni4 Ni6 C4 O4 179.1(7)
C9' Ni6 C4 Ni2 148.8(12)
C9 Ni6 C4 Ni2 143.2(7)
C7 Ni6 C4 Ni2 -106.8(3)
C1 Ni6 C4 Ni2 -3.4(3)
Ni5 Ni6 C4 Ni2 -53.8(2)
Ni3 Ni6 C4 Ni2 39.7(2)
Ni4 Ni6 C4 Ni2 -0.8(4)
C1 Ni3 C5 O5 149(11)
C8 Ni3 C5 O5 -5(12)
Ni4 Ni3 C5 O5 -8(12)
Au2 Ni3 C5 O5 -149(12)
Au3 Ni3 C5 O5 -82(12)
Ni6 Ni3 C5 O5 97(12)
Ni1 Ni3 C5 O5 -135(12)
Ni2 Ni3 C5 O5 158(12)
C1 Ni5 C6 O6 -170(7)
C7 Ni5 C6 O6 3(8)
Ni6 Ni5 C6 O6 -15(8)
Ni4 Ni5 C6 O6 99(8)
Ni1 Ni5 C6 O6 -175(8)
Au1 Ni5 C6 O6 -135(8)
Au4 Ni5 C6 O6 139(8)
Ni2 Ni5 C6 O6 -101(8)
C9' Ni6 C7 O7 13.7(16)
C9 Ni6 C7 O7 0.0(14)
C1 Ni6 C7 O7 158.1(11)
C4 Ni6 C7 O7 -99.7(11)
Ni5 Ni6 C7 O7 172.1(12)
Ni2 Ni6 C7 O7 -151.6(10)
Ni3 Ni6 C7 O7 129.6(10)
Ni4 Ni6 C7 O7 119.4(11)
C9' Ni6 C7 Ni5 -158.5(12)
C9 Ni6 C7 Ni5 -172.2(8)
C1 Ni6 C7 Ni5 -14.0(3)
C4 Ni6 C7 Ni5 88.2(3)
Ni2 Ni6 C7 Ni5 36.3(3)
Ni3 Ni6 C7 Ni5 -42.5(4)
Ni4 Ni6 C7 Ni5 -52.70(17)
C6 Ni5 C7 O7 22.7(10)
C1 Ni5 C7 O7 -158.8(9)
Ni6 Ni5 C7 O7 -173.0(11)
Ni4 Ni5 C7 O7 -112.6(9)
Ni1 Ni5 C7 O7 -159.3(7)
Au1 Ni5 C7 O7 106.3(9)
Au4 Ni5 C7 O7 -65.6(10)
Ni2 Ni5 C7 O7 159.5(9)
C6 Ni5 C7 Ni6 -164.4(3)
C1 Ni5 C7 Ni6 14.2(3)
Ni4 Ni5 C7 Ni6 60.4(2)
Ni1 Ni5 C7 Ni6 13.6(5)
Au1 Ni5 C7 Ni6 -80.7(3)
Au4 Ni5 C7 Ni6 107.4(3)
Ni2 Ni5 C7 Ni6 -27.6(2)
C10 Ni4 C8 O8 -7.4(17)
C10' Ni4 C8 O8 8.3(15)
C1 Ni4 C8 O8 170.7(10)
Ni3 Ni4 C8 O8 -178.4(12)
Ni5 Ni4 C8 O8 145.9(9)
Au4 Ni4 C8 O8 -86.7(11)
Ni1 Ni4 C8 O8 -148.1(10)
Ni6 Ni4 C8 O8 130.0(10)
Au3 Ni4 C8 O8 -111.5(11)
C10 Ni4 C8 Ni3 170.9(13)
C10' Ni4 C8 Ni3 -173.3(11)
C1 Ni4 C8 Ni3 -10.9(3)
Ni5 Ni4 C8 Ni3 -35.7(5)
Au4 Ni4 C8 Ni3 91.7(4)
Ni1 Ni4 C8 Ni3 30.2(2)
Ni6 Ni4 C8 Ni3 -51.61(18)
Au3 Ni4 C8 Ni3 66.86(16)
C5 Ni3 C8 O8 0.5(10)
C1 Ni3 C8 O8 -170.4(9)
Ni4 Ni3 C8 O8 178.5(11)
Au2 Ni3 C8 O8 89.0(10)
Au3 Ni3 C8 O8 103.5(10)
Ni6 Ni3 C8 O8 -126.2(9)
Ni1 Ni3 C8 O8 149.0(9)
Ni2 Ni3 C8 O8 -155.3(8)
C5 Ni3 C8 Ni4 -178.0(3)
C1 Ni3 C8 Ni4 11.1(3)
Au2 Ni3 C8 Ni4 -89.5(4)
Au3 Ni3 C8 Ni4 -75.01(17)
Ni6 Ni3 C8 Ni4 55.32(19)
Ni1 Ni3 C8 Ni4 -29.5(2)
Ni2 Ni3 C8 Ni4 26.2(4)
C9' Ni6 C9 O9 -87(96)
C7 Ni6 C9 O9 -36(96)
C1 Ni6 C9 O9 -176(100)
C4 Ni6 C9 O9 75(96)
Ni5 Ni6 C9 O9 -53(97)
Ni2 Ni6 C9 O9 111(96)
Ni3 Ni6 C9 O9 179(100)
Ni4 Ni6 C9 O9 -131(96)
C9 Ni6 C9' O9' -1(20)
C7 Ni6 C9' O9' -133(25)
C1 Ni6 C9' O9' 113(24)
C4 Ni6 C9' O9' -20(25)
Ni5 Ni6 C9' O9' -162(23)
Ni2 Ni6 C9' O9' 23(26)
Ni3 Ni6 C9' O9' 88(25)
Ni4 Ni6 C9' O9' 140(24)
C10' Ni4 C10 O10 -62(9)
C8 Ni4 C10 O10 29(14)
C1 Ni4 C10 O10 -146(13)
Ni3 Ni4 C10 O10 44(14)
Ni5 Ni4 C10 O10 -134(14)
Au4 Ni4 C10 O10 177(14)
Ni1 Ni4 C10 O10 157(12)
Ni6 Ni4 C10 O10 -75(16)
Au3 Ni4 C10 O10 102(13)
C10 Ni4 C10' O10' -58(20)
C8 Ni4 C10' O10' -150(30)
C1 Ni4 C10' O10' 71(29)
Ni3 Ni4 C10' O10' -161(29)
Ni5 Ni4 C10' O10' 55(30)
Au4 Ni4 C10' O10' -2(30)
Ni1 Ni4 C10' O10' -7(32)
Ni6 Ni4 C10' O10' 112(29)
Au3 Ni4 C10' O10' -76(31)
Ni1 Au1 P1 C27 -108.1(3)
Ni5 Au1 P1 C27 123.1(3)
Ni2 Au1 P1 C27 -3.0(3)
Ni1 Au1 P1 C33 128.9(3)
Ni5 Au1 P1 C33 0.1(3)
Ni2 Au1 P1 C33 -126.0(3)
Ni1 Au1 P1 C21 10.3(3)
Ni5 Au1 P1 C21 -118.6(3)
Ni2 Au1 P1 C21 115.3(3)
Ni3 Au2 P2 C39 -176.1(3)
Ni1 Au2 P2 C39 30.6(4)
Ni2 Au2 P2 C39 -58.8(4)
Au3 Au2 P2 C39 101.9(3)
Ni3 Au2 P2 C45 -54.6(4)
Ni1 Au2 P2 C45 152.1(3)
Ni2 Au2 P2 C45 62.7(3)
Au3 Au2 P2 C45 -136.6(3)
Ni3 Au2 P2 C51 64.5(3)
Ni1 Au2 P2 C51 -88.8(3)
Ni2 Au2 P2 C51 -178.3(3)
Au3 Au2 P2 C51 -17.5(3)
Ni1 Au3 P3 C69 24.1(4)
Ni3 Au3 P3 C69 -142.6(4)
Ni4 Au3 P3 C69 140.9(4)
Au2 Au3 P3 C69 -65.2(4)
Ni1 Au3 P3 C63 -97.3(4)
Ni3 Au3 P3 C63 96.0(3)
Ni4 Au3 P3 C63 19.5(3)
Au2 Au3 P3 C63 173.4(3)
Ni1 Au3 P3 C57 143.4(3)
Ni3 Au3 P3 C57 -23.4(3)
Ni4 Au3 P3 C57 -99.8(3)
Au2 Au3 P3 C57 54.0(3)
Ni1 Au4 P4 C81 136.4(3)
Ni4 Au4 P4 C81 8.8(3)
Ni5 Au4 P4 C81 -107.2(3)
Ni1 Au4 P4 C75 15.2(3)
Ni4 Au4 P4 C75 -112.4(3)
Ni5 Au4 P4 C75 131.6(3)
Ni1 Au4 P4 C87 -105.2(3)
Ni4 Au4 P4 C87 127.2(3)
Ni5 Au4 P4 C87 11.2(3)
C27 P1 C21 C22 168.1(6)
C33 P1 C21 C22 -82.2(7)
Au1 P1 C21 C22 44.8(7)
C27 P1 C21 C26 -13.4(8)
C33 P1 C21 C26 96.3(7)
Au1 P1 C21 C26 -136.7(6)
C26 C21 C22 C23 -1.2(13)
P1 C21 C22 C23 177.5(7)
C21 C22 C23 C24 1.2(14)
C22 C23 C24 C25 -0.8(15)
C23 C24 C25 C26 0.5(15)
C22 C21 C26 C25 0.8(12)
P1 C21 C26 C25 -177.8(6)
C24 C25 C26 C21 -0.5(13)
C33 P1 C27 C32 -1.5(8)
C21 P1 C27 C32 106.7(7)
Au1 P1 C27 C32 -131.1(6)
C33 P1 C27 C28 176.9(7)
C21 P1 C27 C28 -74.8(7)
Au1 P1 C27 C28 47.3(8)
C32 C27 C28 C29 0.0(14)
P1 C27 C28 C29 -178.5(8)
C27 C28 C29 C30 0.3(16)
C28 C29 C30 C31 -0.4(16)
C29 C30 C31 C32 0.3(16)
C30 C31 C32 C27 0.1(14)
C28 C27 C32 C31 -0.2(12)
P1 C27 C32 C31 178.2(7)
C27 P1 C33 C38 84.1(8)
C21 P1 C33 C38 -25.5(8)
Au1 P1 C33 C38 -148.7(6)
C27 P1 C33 C34 -95.6(7)
C21 P1 C33 C34 154.7(7)
Au1 P1 C33 C34 31.6(8)
C38 C33 C34 C35 -0.7(13)
P1 C33 C34 C35 179.1(7)
C33 C34 C35 C36 -0.6(14)
C34 C35 C36 C37 0.8(15)
C35 C36 C37 C38 0.4(15)
C34 C33 C38 C37 1.9(13)
P1 C33 C38 C37 -177.9(7)
C36 C37 C38 C33 -1.8(15)
C45 P2 C39 C40 177.3(8)
C51 P2 C39 C40 69.4(9)
Au2 P2 C39 C40 -55.4(9)
C45 P2 C39 C44 -7.3(9)
C51 P2 C39 C44 -115.2(8)
Au2 P2 C39 C44 120.0(8)
C44 C39 C40 C41 1.4(16)
P2 C39 C40 C41 176.9(9)
C39 C40 C41 C42 -1.7(19)
C40 C41 C42 C43 1(2)
C41 C42 C43 C44 -1(2)
C40 C39 C44 C43 -0.7(15)
P2 C39 C44 C43 -176.2(8)
C42 C43 C44 C39 0.4(18)
C39 P2 C45 C46 101.0(8)
C51 P2 C45 C46 -148.6(7)
Au2 P2 C45 C46 -22.9(8)
C39 P2 C45 C50 -80.1(8)
C51 P2 C45 C50 30.3(8)
Au2 P2 C45 C50 156.0(7)
C50 C45 C46 C47 3.7(14)
P2 C45 C46 C47 -177.4(7)
C45 C46 C47 C48 -2.0(15)
C46 C47 C48 C49 -1.8(17)
C47 C48 C49 C50 3.8(18)
C48 C49 C50 C45 -2.0(16)
C46 C45 C50 C49 -1.7(14)
P2 C45 C50 C49 179.4(8)
C39 P2 C51 C56 12.9(9)
C45 P2 C51 C56 -97.9(8)
Au2 P2 C51 C56 135.2(7)
C39 P2 C51 C52 -168.4(7)
C45 P2 C51 C52 80.8(7)
Au2 P2 C51 C52 -46.0(7)
C56 C51 C52 C53 1.7(14)
P2 C51 C52 C53 -177.1(7)
C51 C52 C53 C54 -0.7(16)
C52 C53 C54 C55 -0.2(18)
C53 C54 C55 C56 0.0(19)
C54 C55 C56 C51 1.1(17)
C52 C51 C56 C55 -1.9(14)
P2 C51 C56 C55 176.8(8)
C69 P3 C57 C58 153.9(7)
C63 P3 C57 C58 -95.1(7)
Au3 P3 C57 C58 30.2(7)
C69 P3 C57 C62 -28.8(9)
C63 P3 C57 C62 82.2(8)
Au3 P3 C57 C62 -152.5(6)
C62 C57 C58 C59 -1.1(13)
P3 C57 C58 C59 176.3(6)
C57 C58 C59 C60 0.0(13)
C58 C59 C60 C61 0.5(15)
C59 C60 C61 C62 0.1(17)
C60 C61 C62 C57 -1.2(15)
C58 C57 C62 C61 1.7(13)
P3 C57 C62 C61 -175.6(7)
C69 P3 C63 C64 77.4(10)
C57 P3 C63 C64 -32.0(10)
Au3 P3 C63 C64 -157.9(8)
C69 P3 C63 C68 -108.3(9)
C57 P3 C63 C68 142.3(8)
Au3 P3 C63 C68 16.4(9)
C68 C63 C64 C65 6.2(17)
P3 C63 C64 C65 -179.5(10)
C63 C64 C65 C66 -3(2)
C64 C65 C66 C67 -1(2)
C65 C66 C67 C68 2(2)
C64 C63 C68 C67 -4.9(17)
P3 C63 C68 C67 -179.7(10)
C66 C67 C68 C63 1(2)
C63 P3 C69 C70 167.2(8)
C57 P3 C69 C70 -84.1(8)
Au3 P3 C69 C70 41.4(9)
C63 P3 C69 C74 -9.2(9)
C57 P3 C69 C74 99.5(9)
Au3 P3 C69 C74 -135.0(8)
C74 C69 C70 C71 -4.2(16)
P3 C69 C70 C71 179.2(8)
C69 C70 C71 C72 3.2(18)
C70 C71 C72 C73 -2(2)
C71 C72 C73 C74 1(2)
C70 C69 C74 C73 3.7(15)
P3 C69 C74 C73 -179.9(8)
C72 C73 C74 C69 -2.3(18)
C81 P4 C75 C80 80.0(8)
C87 P4 C75 C80 -29.6(9)
Au4 P4 C75 C80 -154.8(7)
C81 P4 C75 C76 -99.9(7)
C87 P4 C75 C76 150.4(7)
Au4 P4 C75 C76 25.2(8)
C80 C75 C76 C77 -0.2(14)
P4 C75 C76 C77 179.8(7)
C75 C76 C77 C78 1.0(15)
C76 C77 C78 C79 -1.9(17)
C77 C78 C79 C80 2.0(17)
C76 C75 C80 C79 0.3(14)
P4 C75 C80 C79 -179.7(8)
C78 C79 C80 C75 -1.2(16)
C75 P4 C81 C86 176.9(6)
C87 P4 C81 C86 -73.0(7)
Au4 P4 C81 C86 50.7(7)
C75 P4 C81 C82 -1.9(8)
C87 P4 C81 C82 108.1(7)
Au4 P4 C81 C82 -128.1(7)
C86 C81 C82 C83 0.4(13)
P4 C81 C82 C83 179.2(7)
C81 C82 C83 C84 0.2(15)
C82 C83 C84 C85 0.4(16)
C83 C84 C85 C86 -1.6(15)
C84 C85 C86 C81 2.3(14)
C82 C81 C86 C85 -1.6(12)
P4 C81 C86 C85 179.5(6)
C81 P4 C87 C92 160.6(7)
C75 P4 C87 C92 -88.8(7)
Au4 P4 C87 C92 37.2(7)
C81 P4 C87 C88 -18.5(8)
C75 P4 C87 C88 92.2(7)
Au4 P4 C87 C88 -141.8(6)
C92 C87 C88 C89 -0.7(13)
P4 C87 C88 C89 178.4(7)
C87 C88 C89 C90 0.7(15)
C88 C89 C90 C91 -0.4(16)
C89 C90 C91 C92 0.2(15)
C88 C87 C92 C91 0.5(13)
P4 C87 C92 C91 -178.6(7)
C90 C91 C92 C87 -0.2(14)
C104 O100 C101 C102 23(5)
O100 C101 C102 C103 -9(5)
C101 C102 C103 C104 -9(4)
C101 O100 C104 C103 -30(4)
C102 C103 C104 O100 25(4)
